data_7016961
loop_
_publ_author_name
'Meng, Xing'
'Qin, Chao'
'Wang, Xin-Long'
'Su, Zhong-Min'
'Li, Bo'
'Yang, Qi-Hua'

_publ_section_title
;
 Chiral salen-metal derivatives of polyoxometalates with asymmetric
 catalytic and photocatalytic activities.
;
_journal_issue 39
_journal_name_full 'Dalton transactions (Cambridge, England : 2003)'
_journal_page_first 9964
_journal_page_last 9966
_journal_paper_doi 10.1039/c1dt11227a
_journal_volume 40
_journal_year 2011
_chemical_absolute_configuration rm
_chemical_formula_moiety 'C63 H76 Mn3 Mo12 N6 O51 P'
_chemical_formula_sum 'C63 H76 Mn3 Mo12 N6 O51 P'
_chemical_formula_weight 3080.37
_chemical_name_systematic
;
?
;
_space_group_IT_number 5
_symmetry_cell_setting monoclinic
_symmetry_space_group_name_Hall 'C 2y'
_symmetry_space_group_name_H-M 'C 1 2 1'
_atom_sites_solution_hydrogens geom
_atom_sites_solution_primary direct
_atom_sites_solution_secondary difmap
_audit_creation_method SHELXL-97
_cell_angle_alpha 90.00
_cell_angle_beta 96.866(6)
_cell_angle_gamma 90.00
_cell_formula_units_Z 4
_cell_length_a 28.281(8)
_cell_length_b 17.947(6)
_cell_length_c 23.917(10)
_cell_measurement_reflns_used 30421
_cell_measurement_temperature 293(2)
_cell_measurement_theta_max 25.00
_cell_measurement_theta_min 1.35
_cell_volume 12052(7)
_computing_cell_refinement 'SMART (Bruker, 1997)'
_computing_data_collection 'SMART (Bruker, 1997)'
_computing_data_reduction SAINT
_computing_molecular_graphics 'SHELXTL-PLUS (Sheldrick, 1990)'
_computing_publication_material SHELXL-97
_computing_structure_refinement 'SHELXL-97 (Sheldrick, 1997)'
_computing_structure_solution 'SHELXS-97(Sheldrick, 1997)'
_diffrn_ambient_temperature 293(2)
_diffrn_measured_fraction_theta_full 0.998
_diffrn_measured_fraction_theta_max 0.998
_diffrn_measurement_device_type 'Bruker APEX CCD area-detector'
_diffrn_measurement_method '\w scans'
_diffrn_radiation_monochromator graphite
_diffrn_radiation_source 'fine-focus sealed tube'
_diffrn_radiation_type MoK\a
_diffrn_radiation_wavelength 0.71073
_diffrn_reflns_av_R_equivalents 0.0728
_diffrn_reflns_av_sigmaI/netI 0.1663
_diffrn_reflns_limit_h_max 23
_diffrn_reflns_limit_h_min -33
_diffrn_reflns_limit_k_max 21
_diffrn_reflns_limit_k_min -21
_diffrn_reflns_limit_l_max 26
_diffrn_reflns_limit_l_min -28
_diffrn_reflns_number 30421
_diffrn_reflns_theta_full 25.00
_diffrn_reflns_theta_max 25.00
_diffrn_reflns_theta_min 1.35
_exptl_absorpt_coefficient_mu 1.593
_exptl_absorpt_correction_T_max 0.704
_exptl_absorpt_correction_T_min 0.667
_exptl_absorpt_correction_type multi-scan
_exptl_absorpt_process_details 'SADABS(Sheldrick, 1996)'
_exptl_crystal_colour brown
_exptl_crystal_density_diffrn 1.693
_exptl_crystal_density_method 'not measured'
_exptl_crystal_description block
_exptl_crystal_F_000 5962
_exptl_crystal_size_max 0.26
_exptl_crystal_size_mid 0.23
_exptl_crystal_size_min 0.22
_platon_squeeze_details
;
;
_refine_diff_density_max 1.551
_refine_diff_density_min -1.006
_refine_diff_density_rms 0.237
_refine_ls_abs_structure_details 'Flack H D (1983), Acta Cryst. A39, 876-881'
_refine_ls_abs_structure_Flack 0.00(5)
_refine_ls_extinction_method none
_refine_ls_goodness_of_fit_ref 0.985
_refine_ls_hydrogen_treatment constr
_refine_ls_matrix_type full
_refine_ls_number_parameters 1183
_refine_ls_number_reflns 20588
_refine_ls_number_restraints 140
_refine_ls_restrained_S_all 0.984
_refine_ls_R_factor_all 0.1706
_refine_ls_R_factor_gt 0.0804
_refine_ls_shift/su_max 0.003
_refine_ls_shift/su_mean 0.000
_refine_ls_structure_factor_coef Fsqd
_refine_ls_weighting_details 'calc w=1/[\s^2^(Fo^2^)+(0.1154P)^2^+0.0000P] where P=(Fo^2^+2Fc^2^)/3'
_refine_ls_weighting_scheme calc
_refine_ls_wR_factor_gt 0.2004
_refine_ls_wR_factor_ref 0.2490
_reflns_number_gt 9749
_reflns_number_total 20588
_reflns_threshold_expression >2sigma(I)
_cod_data_source_file c1dt11227a.txt
_cod_data_source_block 1
_cod_depositor_comments
;
The following automatic conversions were performed:

'_symmetry_cell_setting' value 'Monoclinic' changed to 'monoclinic'
according to /home/saulius/struct/CIF-dictionaries/cif_core.dic
dictionary named 'cif_core.dic' version 2.4.1 from 2010-06-29.

Automatic conversion script
Id: cif_fix_values 1715 2011-07-08 13:25:40Z adriana 
;
_cod_original_sg_symbol_Hall C2y
_cod_original_sg_symbol_H-M C2
_cod_database_code 7016961

loop_
_symmetry_equiv_pos_as_xyz
'x, y, z'
'-x, y, -z'
'x+1/2, y+1/2, z'
'-x+1/2, y+1/2, -z'

loop_
_atom_site_label
_atom_site_type_symbol
_atom_site_fract_x
_atom_site_fract_y
_atom_site_fract_z
_atom_site_U_iso_or_equiv
_atom_site_adp_type
_atom_site_occupancy
_atom_site_symmetry_multiplicity
_atom_site_calc_flag
_atom_site_refinement_flags
C1 C 0.0127(6) 0.8786(7) 0.0765(6) 0.073(7) Uani 1 1 d G
C2 C -0.0283(6) 0.8628(9) 0.1011(6) 0.084(7) Uani 1 1 d G
H2 H -0.0473 0.9014 0.1117 0.101 Uiso 1 1 calc R
C3 C -0.0409(5) 0.7892(11) 0.1099(7) 0.123(10) Uani 1 1 d G
H3 H -0.0684 0.7786 0.1263 0.148 Uiso 1 1 calc R
C4 C -0.0126(7) 0.7315(8) 0.0940(8) 0.123(10) Uani 1 1 d G
H4 H -0.0211 0.6823 0.0999 0.148 Uiso 1 1 calc R
C5 C 0.0284(7) 0.7473(8) 0.0694(7) 0.122(11) Uani 1 1 d G
H5 H 0.0473 0.7087 0.0588 0.146 Uiso 1 1 calc R
C6 C 0.0410(5) 0.8209(9) 0.0607(6) 0.071(6) Uani 1 1 d G
C7 C 0.0845(8) 0.8330(14) 0.0355(7) 0.063(6) Uani 1 1 d .
H7 H 0.0991 0.7914 0.0220 0.076 Uiso 1 1 calc R
C8 C 0.1481(8) 0.9011(12) 0.0019(9) 0.064(6) Uani 1 1 d .
H8 H 0.1393 0.9216 -0.0359 0.077 Uiso 1 1 calc R
C9 C 0.1714(9) 0.8282(13) -0.0037(9) 0.080(8) Uani 1 1 d .
H9A H 0.1506 0.7957 -0.0280 0.096 Uiso 1 1 calc R
H9B H 0.1778 0.8046 0.0329 0.096 Uiso 1 1 calc R
C10 C 0.2223(11) 0.8418(17) -0.0311(13) 0.109(10) Uani 1 1 d .
H10A H 0.2395 0.7950 -0.0312 0.131 Uiso 1 1 calc R
H10B H 0.2152 0.8583 -0.0698 0.131 Uiso 1 1 calc R
C11 C 0.2527(9) 0.8980(14) 0.0013(12) 0.089(9) Uani 1 1 d .
H11A H 0.2809 0.9061 -0.0174 0.106 Uiso 1 1 calc R
H11B H 0.2632 0.8779 0.0384 0.106 Uiso 1 1 calc R
C12 C 0.2268(7) 0.9793(13) 0.0089(9) 0.071(7) Uani 1 1 d .
H12A H 0.2475 1.0121 0.0329 0.085 Uiso 1 1 calc R
H12B H 0.2185 1.0032 -0.0273 0.085 Uiso 1 1 calc R
C13 C 0.1803(6) 0.9591(12) 0.0373(8) 0.051(5) Uani 1 1 d .
H13 H 0.1900 0.9382 0.0748 0.062 Uiso 1 1 calc R
C14 C 0.1599(7) 1.0920(15) 0.0365(8) 0.065(6) Uani 1 1 d .
H14 H 0.1907 1.1018 0.0286 0.077 Uiso 1 1 calc R
C15 C 0.1296(7) 1.1545(11) 0.0404(8) 0.050(5) Uani 1 1 d U
C16 C 0.1444(9) 1.2242(15) 0.0237(10) 0.080(7) Uani 1 1 d U
H16 H 0.1726 1.2272 0.0076 0.096 Uiso 1 1 calc R
C17 C 0.1201(10) 1.2873(14) 0.0296(11) 0.081(7) Uani 1 1 d .
H17 H 0.1322 1.3330 0.0198 0.097 Uiso 1 1 calc R
C18 C 0.0802(10) 1.2836(13) 0.0487(12) 0.089(8) Uani 1 1 d .
H18 H 0.0635 1.3277 0.0518 0.107 Uiso 1 1 calc R
C19 C 0.0594(8) 1.2167(13) 0.0657(9) 0.071(7) Uani 1 1 d .
H19 H 0.0294 1.2156 0.0778 0.085 Uiso 1 1 calc R
C20 C 0.0874(8) 1.1517(11) 0.0630(7) 0.056(5) Uani 1 1 d .
C21 C 0.0634(12) 1.073(3) -0.063(2) 0.21(3) Uani 1 1 d .
H21A H 0.0449 1.0648 -0.0988 0.321 Uiso 1 1 calc R
H21B H 0.0966 1.0742 -0.0678 0.321 Uiso 1 1 calc R
H21C H 0.0545 1.1202 -0.0480 0.321 Uiso 1 1 calc R
C22 C 0.1965(5) 0.1091(11) 0.1817(5) 0.076(5) Uani 1 1 d G
C23 C 0.2323(6) 0.0627(8) 0.1670(7) 0.105(10) Uani 1 1 d G
H23 H 0.2326 0.0125 0.1769 0.126 Uiso 1 1 calc R
C24 C 0.2677(5) 0.0911(11) 0.1374(7) 0.112(6) Uani 1 1 d GU
H24 H 0.2917 0.0601 0.1275 0.134 Uiso 1 1 calc R
C25 C 0.2672(6) 0.1660(11) 0.1225(7) 0.118(6) Uani 1 1 d GU
H25 H 0.2908 0.1851 0.1027 0.142 Uiso 1 1 calc R
C26 C 0.2313(7) 0.2125(9) 0.1373(7) 0.114(6) Uani 1 1 d GU
H26 H 0.2310 0.2626 0.1273 0.137 Uiso 1 1 calc R
C27 C 0.1960(5) 0.1840(10) 0.1669(6) 0.076(5) Uani 1 1 d G
C28 C 0.1601(9) 0.2352(15) 0.1750(10) 0.082(7) Uani 1 1 d .
H28 H 0.1592 0.2810 0.1568 0.099 Uiso 1 1 calc R
C29 C 0.0861(7) 0.2731(11) 0.2161(9) 0.063(6) Uani 1 1 d .
H29 H 0.0563 0.2526 0.1971 0.075 Uiso 1 1 calc R
C30 C 0.0922(10) 0.3525(13) 0.1948(9) 0.092(9) Uani 1 1 d .
H30A H 0.1225 0.3727 0.2113 0.111 Uiso 1 1 calc R
H30B H 0.0917 0.3523 0.1542 0.111 Uiso 1 1 calc R
C31 C 0.0522(10) 0.3998(15) 0.2110(14) 0.105(8) Uani 1 1 d .
H31A H 0.0570 0.4504 0.1986 0.126 Uiso 1 1 calc R
H31B H 0.0227 0.3819 0.1907 0.126 Uiso 1 1 calc R
C32 C 0.0469(10) 0.4017(14) 0.2690(14) 0.105(8) Uani 1 1 d .
H32A H 0.0197 0.4326 0.2747 0.126 Uiso 1 1 calc R
H32B H 0.0750 0.4240 0.2896 0.126 Uiso 1 1 calc R
C33 C 0.0393(9) 0.3198(12) 0.2935(11) 0.089(8) Uani 1 1 d .
H33A H 0.0376 0.3219 0.3337 0.107 Uiso 1 1 calc R
H33B H 0.0101 0.2979 0.2752 0.107 Uiso 1 1 calc R
C34 C 0.0836(8) 0.2725(11) 0.2808(9) 0.065(6) Uani 1 1 d .
H34 H 0.1127 0.2944 0.3003 0.077 Uiso 1 1 calc R
C35 C 0.0527(7) 0.1662(13) 0.3289(10) 0.068(6) Uani 1 1 d .
H35 H 0.0319 0.2007 0.3416 0.082 Uiso 1 1 calc R
C36 C 0.0491(8) 0.0910(12) 0.3489(9) 0.067(6) Uani 1 1 d .
C37 C 0.0129(9) 0.0724(16) 0.3838(10) 0.087(8) Uani 1 1 d .
H37 H -0.0075 0.1096 0.3934 0.105 Uiso 1 1 calc R
C38 C 0.0075(11) 0.0016(16) 0.4036(11) 0.090(8) Uani 1 1 d .
H38 H -0.0179 -0.0109 0.4230 0.108 Uiso 1 1 calc R
C39 C 0.0409(9) -0.0495(15) 0.3936(10) 0.080(7) Uani 1 1 d .
H39 H 0.0406 -0.0952 0.4119 0.095 Uiso 1 1 calc R
C40 C 0.0784(8) -0.0372(13) 0.3552(9) 0.069(6) Uani 1 1 d .
H40 H 0.0975 -0.0765 0.3460 0.082 Uiso 1 1 calc R
C41 C 0.0843(7) 0.0322(12) 0.3336(8) 0.057(5) Uani 1 1 d .
C42 C 0.2295(13) 0.2087(15) 0.3078(11) 0.130(13) Uani 1 1 d .
H42A H 0.2455 0.2175 0.3449 0.195 Uiso 1 1 calc R
H42B H 0.2236 0.2554 0.2887 0.195 Uiso 1 1 calc R
H42C H 0.2492 0.1780 0.2871 0.195 Uiso 1 1 calc R
C43 C 0.3535(8) 0.6487(12) 0.5527(8) 0.062(6) Uani 1 1 d .
C44 C 0.3709(8) 0.7213(12) 0.5572(8) 0.068(6) Uani 1 1 d .
H44 H 0.3581 0.7543 0.5813 0.081 Uiso 1 1 calc R
C45 C 0.4051(9) 0.7450(15) 0.5285(11) 0.088(6) Uani 1 1 d .
H45 H 0.4141 0.7949 0.5315 0.105 Uiso 1 1 calc R
C46 C 0.4281(9) 0.6991(15) 0.4943(11) 0.088(6) Uani 1 1 d .
H46 H 0.4532 0.7169 0.4764 0.105 Uiso 1 1 calc R
C47 C 0.4135(8) 0.6281(17) 0.4873(11) 0.092(8) Uani 1 1 d .
H47 H 0.4276 0.5978 0.4625 0.110 Uiso 1 1 calc R
C48 C 0.3772(9) 0.5981(15) 0.5165(10) 0.083(7) Uani 1 1 d .
C49 C 0.3639(8) 0.5185(10) 0.5113(8) 0.056(5) Uani 1 1 d .
H49 H 0.3827 0.4869 0.4925 0.067 Uiso 1 1 calc R
C50 C 0.3135(8) 0.4095(11) 0.5276(9) 0.062(6) Uani 1 1 d .
H50 H 0.3155 0.3886 0.5657 0.075 Uiso 1 1 calc R
C51 C 0.3432(10) 0.3636(12) 0.4930(10) 0.088(8) Uani 1 1 d .
H51A H 0.3754 0.3590 0.5118 0.105 Uiso 1 1 calc R
H51B H 0.3446 0.3868 0.4566 0.105 Uiso 1 1 calc R
C52 C 0.3203(12) 0.2883(14) 0.4857(12) 0.109(7) Uani 1 1 d U
H52A H 0.3395 0.2580 0.4635 0.131 Uiso 1 1 calc R
H52B H 0.3219 0.2654 0.5226 0.131 Uiso 1 1 calc R
C53 C 0.2734(11) 0.2841(14) 0.4609(12) 0.108(7) Uani 1 1 d U
H53A H 0.2711 0.3007 0.4220 0.129 Uiso 1 1 calc R
H53B H 0.2622 0.2330 0.4612 0.129 Uiso 1 1 calc R
C54 C 0.2441(12) 0.3321(14) 0.4931(12) 0.107(7) Uani 1 1 d U
H54A H 0.2120 0.3344 0.4738 0.128 Uiso 1 1 calc R
H54B H 0.2426 0.3103 0.5299 0.128 Uiso 1 1 calc R
C55 C 0.2623(8) 0.4037(11) 0.4995(8) 0.062(6) Uani 1 1 d .
H55 H 0.2628 0.4229 0.4612 0.074 Uiso 1 1 calc R
C57 C 0.1605(8) 0.5087(11) 0.5586(8) 0.124(6) Uani 1 1 d GU
C58 C 0.1121(8) 0.4937(11) 0.5566(9) 0.130(6) Uani 1 1 d GU
H58 H 0.0996 0.4501 0.5398 0.156 Uiso 0.50 1 calc PR
C59 C 0.0824(6) 0.5438(14) 0.5798(9) 0.130(6) Uani 1 1 d GU
H59 H 0.0501 0.5338 0.5784 0.156 Uiso 1 1 calc R
C60 C 0.1011(7) 0.6090(12) 0.6049(9) 0.133(10) Uani 1 1 d GU
H60 H 0.0813 0.6425 0.6204 0.159 Uiso 1 1 calc R
C61 C 0.1495(7) 0.6240(9) 0.6069(7) 0.107(10) Uani 1 1 d G
H61 H 0.1620 0.6675 0.6238 0.128 Uiso 1 1 calc R
C62 C 0.1792(5) 0.5738(11) 0.5838(7) 0.079(7) Uani 1 1 d G
C63 C 0.2654(7) 0.4766(12) 0.6897(8) 0.069(3) Uani 1 1 d .
H63A H 0.2820 0.4518 0.7218 0.103 Uiso 1 1 calc R
H63B H 0.2392 0.4463 0.6738 0.103 Uiso 1 1 calc R
H63C H 0.2536 0.5237 0.7012 0.103 Uiso 1 1 calc R
C64 C 0.1918(12) 0.4568(19) 0.5264(14) 0.124(6) Uani 1 1 d .
H64 H 0.1765 0.4203 0.5034 0.149 Uiso 1 1 calc R
Mn1 Mn 0.27653(11) 0.54559(16) 0.56412(11) 0.0511(8) Uani 1 1 d .
Mn2 Mn 0.12192(11) 0.12913(18) 0.25403(11) 0.0540(8) Uani 1 1 d .
Mn3 Mn 0.08351(11) 0.99213(17) 0.05765(11) 0.0511(7) Uani 1 1 d .
Mo1 Mo 0.18522(7) 0.74689(10) 0.32701(7) 0.0574(5) Uani 1 1 d .
Mo2 Mo 0.13602(8) 0.58969(13) 0.24661(10) 0.0789(7) Uani 1 1 d .
Mo3 Mo 0.20879(8) 0.48560(11) 0.16420(8) 0.0681(6) Uani 1 1 d U
Mo4 Mo 0.33610(8) 0.51244(12) 0.18497(8) 0.0695(6) Uani 1 1 d U
Mo5 Mo 0.38478(8) 0.66585(13) 0.26479(10) 0.0790(7) Uani 1 1 d .
Mo6 Mo 0.31072(8) 0.77091(11) 0.34845(8) 0.0718(6) Uani 1 1 d .
Mo7 Mo 0.25814(7) 0.61307(11) 0.40299(7) 0.0602(5) Uani 1 1 d .
Mo8 Mo 0.21877(8) 0.46006(10) 0.31140(7) 0.0597(5) Uani 1 1 d .
Mo9 Mo 0.34390(9) 0.50971(15) 0.33384(8) 0.0839(8) Uani 1 1 d .
Mo10 Mo 0.17814(8) 0.74987(12) 0.17673(8) 0.0732(6) Uani 1 1 d .
Mo11 Mo 0.26136(9) 0.64896(12) 0.10753(7) 0.0746(6) Uani 1 1 d .
Mo12 Mo 0.29895(12) 0.79865(14) 0.19797(11) 0.1073(10) Uani 1 1 d .
N1 N 0.1044(7) 0.8957(10) 0.0303(6) 0.068(5) Uani 1 1 d .
N2 N 0.1491(6) 1.0230(11) 0.0430(6) 0.064(5) Uani 1 1 d .
N3 N 0.0814(6) 0.1909(8) 0.2956(6) 0.054(4) Uani 1 1 d .
N4 N 0.1265(6) 0.2185(9) 0.2091(7) 0.060(5) Uani 1 1 d .
N5 N 0.2381(10) 0.4607(16) 0.5294(11) 0.12402(15) Uani 1 1 d .
N6 N 0.3279(6) 0.4908(9) 0.5314(7) 0.055(4) Uani 1 1 d .
O1 O 0.2440(5) 0.7949(10) 0.3459(8) 0.098(6) Uani 1 1 d .
O2 O 0.1778(6) 0.7802(9) 0.2542(5) 0.086(5) Uani 1 1 d .
O1W O 0.0549(5) 0.0989(8) 0.1946(5) 0.062(4) Uani 1 1 d .
O3 O 0.1440(6) 0.6677(10) 0.3003(6) 0.091(5) Uani 1 1 d .
O2W O 0.1165(5) 0.9633(8) 0.1481(5) 0.063(4) Uani 1 1 d .
O4 O 0.2078(5) 0.6756(9) 0.3869(8) 0.093(6) Uani 1 1 d .
O5' O 0.2095(12) 0.6644(19) 0.2506(12) 0.080(10) Uani 0.50 1 d P
O5 O 0.2550(7) 0.6717(11) 0.3099(9) 0.034(5) Uani 0.50 1 d P
O6 O 0.1474(6) 0.7978(8) 0.3603(6) 0.087(5) Uani 1 1 d .
O7 O 0.1428(7) 0.6688(11) 0.1948(7) 0.112(7) Uani 1 1 d .
O8 O 0.1520(7) 0.5260(11) 0.1817(6) 0.107(7) Uani 1 1 d .
O9 O 0.1565(5) 0.5097(10) 0.2953(6) 0.087(5) Uani 1 1 d .
O10 O 0.2222(6) 0.5700(11) 0.2500(7) 0.020(4) Uani 0.50 1 d P
O10' O 0.2668(11) 0.5842(14) 0.1981(11) 0.067(8) Uani 0.50 1 d P
O11 O 0.0775(5) 0.5817(10) 0.2372(8) 0.094(6) Uani 1 1 d .
O12 O 0.2220(6) 0.5627(8) 0.1180(8) 0.097(6) Uani 1 1 d .
O13 O 0.2750(6) 0.4677(10) 0.1729(7) 0.088(3) Uani 1 1 d U
O14 O 0.2145(6) 0.4318(10) 0.2346(6) 0.089(5) Uani 1 1 d .
O15 O 0.1863(6) 0.4181(9) 0.1214(5) 0.084(5) Uani 1 1 d .
O16 O 0.3123(6) 0.5870(11) 0.1287(8) 0.116(7) Uani 1 1 d .
O17 O 0.3797(6) 0.5945(9) 0.2106(6) 0.087(5) Uani 1 1 d .
O18 O 0.3484(7) 0.4735(10) 0.2550(7) 0.101(6) Uani 1 1 d .
O19' O 0.2674(9) 0.5728(14) 0.3044(10) 0.055(7) Uani 0.50 1 d P
O19 O 0.3106(7) 0.5956(12) 0.2580(8) 0.033(5) Uani 0.50 1 d P
O20 O 0.3694(6) 0.4613(11) 0.1499(8) 0.104(6) Uani 1 1 d .
O21 O 0.3548(9) 0.7392(11) 0.2162(8) 0.135(9) Uani 1 1 d .
O22 O 0.3592(7) 0.7243(9) 0.3250(7) 0.105(6) Uani 1 1 d .
O23 O 0.3814(8) 0.5841(9) 0.3204(7) 0.115(7) Uani 1 1 d .
O24 O 0.4404(7) 0.6931(15) 0.2717(9) 0.144(9) Uani 1 1 d .
O25 O 0.3016(6) 0.7002(12) 0.4017(8) 0.115(7) Uani 1 1 d .
O26 O 0.3013(8) 0.8178(10) 0.2737(8) 0.126(8) Uani 1 1 d .
O27 O 0.3326(6) 0.8395(10) 0.3893(7) 0.104(6) Uani 1 1 d .
O28 O 0.3150(5) 0.5662(12) 0.3861(7) 0.111(7) Uani 1 1 d .
O29 O 0.2247(5) 0.5290(10) 0.3753(6) 0.085(5) Uani 1 1 d .
O30 O 0.2600(5) 0.6017(7) 0.4721(4) 0.059(4) Uani 1 1 d .
O31 O 0.2845(7) 0.4528(10) 0.3230(6) 0.098(6) Uani 1 1 d .
O32 O 0.1986(9) 0.3846(9) 0.3396(10) 0.155(11) Uani 1 1 d .
O33 O 0.3783(6) 0.4465(10) 0.3696(7) 0.093(5) Uani 1 1 d U
O34 O 0.2025(7) 0.7037(10) 0.1177(8) 0.103(6) Uani 1 1 d .
O35 O 0.2508(8) 0.6852(13) 0.2046(9) 0.041(6) Uani 0.50 1 d P
O35' O 0.3054(11) 0.6870(18) 0.2696(12) 0.076(9) Uani 0.50 1 d P
O36 O 0.1395(9) 0.8038(12) 0.1425(8) 0.156(11) Uani 1 1 d .
O37 O 0.2582(6) 0.6545(11) 0.0376(5) 0.094(6) Uani 1 1 d .
O38 O 0.2945(7) 0.7271(13) 0.1324(9) 0.130(7) Uani 1 1 d U
O39 O 0.2325(8) 0.8131(13) 0.1863(10) 0.135(9) Uani 1 1 d .
O40 O 0.3248(8) 0.8734(11) 0.1722(9) 0.125(7) Uani 1 1 d .
O41 O 0.0709(4) 1.0898(7) 0.0833(5) 0.055(3) Uani 1 1 d .
O42 O 0.0234(5) 0.9527(8) 0.0692(5) 0.064(4) Uani 1 1 d .
O43 O 0.0561(7) 1.0245(9) -0.0313(6) 0.067(5) Uani 1 1 d .
O44 O 0.1160(4) 0.0484(7) 0.3035(5) 0.050(3) Uani 1 1 d .
O45 O 0.1610(5) 0.0769(8) 0.2092(6) 0.066(4) Uani 1 1 d .
O46 O 0.1843(5) 0.1710(10) 0.3119(6) 0.077(5) Uani 1 1 d .
O47 O 0.3193(5) 0.6278(7) 0.5832(5) 0.054(3) Uani 1 1 d .
O48 O 0.2254(5) 0.5950(8) 0.5891(6) 0.071(4) Uani 1 1 d .
O49 O 0.2993(5) 0.4895(8) 0.6459(5) 0.069(3) Uani 1 1 d .
P1 P 0.2604(2) 0.6283(3) 0.2555(2) 0.0455(11) Uani 1 1 d .

loop_
_atom_site_aniso_label
_atom_site_aniso_U_11
_atom_site_aniso_U_22
_atom_site_aniso_U_33
_atom_site_aniso_U_23
_atom_site_aniso_U_13
_atom_site_aniso_U_12
C1 0.12(2) 0.058(16) 0.036(11) 0.018(11) 0.007(12) -0.007(14)
C2 0.071(18) 0.11(2) 0.066(15) 0.004(15) -0.002(12) 0.015(15)
C3 0.15(2) 0.076(17) 0.14(2) 0.027(16) -0.008(16) -0.059(15)
C4 0.15(2) 0.076(17) 0.14(2) 0.027(16) -0.008(16) -0.059(15)
C5 0.22(3) 0.037(14) 0.12(2) -0.004(15) 0.07(2) -0.026(19)
C6 0.091(19) 0.067(16) 0.051(13) 0.001(11) -0.015(12) -0.010(13)
C7 0.079(17) 0.077(17) 0.034(11) -0.010(11) 0.007(10) 0.011(13)
C8 0.093(17) 0.062(15) 0.042(12) 0.014(11) 0.032(12) 0.008(12)
C9 0.12(2) 0.074(17) 0.048(13) 0.020(12) 0.029(13) 0.044(15)
C10 0.16(3) 0.063(19) 0.11(2) -0.003(17) 0.02(2) 0.026(18)
C11 0.10(2) 0.077(19) 0.093(18) 0.028(15) 0.029(15) 0.066(16)
C12 0.051(14) 0.10(2) 0.058(13) 0.025(13) -0.003(10) 0.008(12)
C13 0.041(12) 0.068(14) 0.046(11) 0.018(10) 0.010(9) 0.027(10)
C14 0.047(14) 0.095(19) 0.053(12) -0.005(12) 0.013(9) -0.015(13)
C15 0.057(8) 0.044(8) 0.048(8) 0.008(7) 0.006(7) 0.000(7)
C16 0.079(10) 0.082(10) 0.079(10) 0.001(8) 0.008(8) -0.005(8)
C17 0.081(19) 0.062(17) 0.10(2) -0.001(14) 0.027(16) -0.013(14)
C18 0.10(2) 0.034(14) 0.12(2) 0.003(14) -0.003(18) 0.018(13)
C19 0.081(17) 0.063(15) 0.066(14) -0.010(12) 0.001(11) 0.038(13)
C20 0.084(16) 0.044(12) 0.037(10) 0.004(9) -0.010(10) -0.002(11)
C21 0.09(3) 0.22(5) 0.32(7) -0.21(5) -0.05(3) 0.06(3)
C22 0.061(10) 0.127(17) 0.039(8) -0.004(10) 0.001(7) -0.001(13)
C23 0.073(19) 0.17(3) 0.072(17) 0.011(19) 0.002(13) -0.032(19)
C24 0.110(9) 0.120(8) 0.109(9) -0.002(7) 0.025(7) 0.003(7)
C25 0.118(6) 0.118(6) 0.118(6) 0.0001(10) 0.0144(12) -0.0001(10)
C26 0.113(9) 0.122(9) 0.109(9) 0.005(7) 0.021(7) 0.002(7)
C27 0.061(10) 0.127(17) 0.039(8) -0.004(10) 0.001(7) -0.001(13)
C28 0.087(19) 0.09(2) 0.062(15) 0.002(14) -0.011(13) -0.033(15)
C29 0.056(14) 0.061(14) 0.072(14) 0.016(11) 0.011(11) 0.003(11)
C30 0.15(2) 0.058(15) 0.061(14) 0.027(12) -0.020(15) -0.036(16)
C31 0.099(15) 0.054(11) 0.16(2) 0.023(16) -0.005(17) 0.006(10)
C32 0.099(15) 0.054(11) 0.16(2) 0.023(16) -0.005(17) 0.006(10)
C33 0.12(2) 0.056(15) 0.088(18) -0.010(13) 0.011(15) 0.035(14)
C34 0.091(17) 0.035(11) 0.071(14) -0.010(10) 0.023(12) 0.002(11)
C35 0.055(14) 0.063(15) 0.081(16) -0.034(13) -0.009(12) 0.013(12)
C36 0.062(15) 0.055(14) 0.079(15) 0.012(12) -0.013(12) -0.020(12)
C37 0.09(2) 0.09(2) 0.082(17) 0.019(15) 0.032(14) 0.016(15)
C38 0.12(2) 0.07(2) 0.080(17) 0.002(15) 0.036(16) -0.001(17)
C39 0.088(19) 0.074(18) 0.075(16) 0.033(14) 0.002(13) -0.042(15)
C40 0.075(16) 0.059(14) 0.068(14) 0.014(12) -0.008(12) 0.003(11)
C41 0.054(14) 0.061(14) 0.054(12) 0.024(11) -0.001(10) -0.013(11)
C42 0.26(4) 0.053(16) 0.068(18) 0.030(14) -0.01(2) 0.01(2)
C43 0.088(17) 0.055(14) 0.036(11) 0.010(10) -0.023(11) -0.010(12)
C44 0.102(18) 0.057(14) 0.042(11) 0.007(10) 0.003(11) -0.024(12)
C45 0.084(15) 0.075(14) 0.104(16) 0.028(11) 0.010(11) -0.025(11)
C46 0.084(15) 0.075(14) 0.104(16) 0.028(11) 0.010(11) -0.025(11)
C47 0.055(15) 0.13(2) 0.104(19) -0.022(17) 0.045(14) -0.029(15)
C48 0.078(18) 0.090(19) 0.074(16) 0.006(14) -0.022(13) 0.021(14)
C49 0.099(18) 0.023(10) 0.042(11) 0.014(8) 0.000(11) 0.018(10)
C50 0.090(17) 0.044(12) 0.047(12) -0.020(10) -0.016(11) 0.022(11)
C51 0.17(3) 0.038(13) 0.055(14) -0.002(11) 0.012(15) 0.001(14)
C52 0.19(2) 0.049(10) 0.096(14) -0.017(10) 0.049(13) -0.035(13)
C53 0.19(2) 0.048(10) 0.094(14) -0.016(9) 0.043(13) -0.039(13)
C54 0.19(2) 0.047(10) 0.093(14) -0.017(9) 0.044(13) -0.038(12)
C55 0.103(19) 0.042(12) 0.039(11) 0.008(9) -0.001(11) -0.014(11)
C57 0.125(8) 0.114(9) 0.133(9) 0.017(7) 0.013(7) -0.007(7)
C58 0.130(6) 0.130(6) 0.131(6) 0.0002(10) 0.0157(13) -0.0001(10)
C59 0.129(9) 0.124(9) 0.139(9) 0.007(7) 0.022(7) 0.001(7)
C60 0.12(2) 0.097(18) 0.19(3) -0.002(17) 0.06(2) 0.026(15)
C61 0.08(2) 0.15(3) 0.10(2) 0.04(2) 0.050(16) 0.027(19)
C62 0.10(2) 0.081(18) 0.062(15) 0.026(13) 0.016(14) -0.001(15)
C63 0.086(9) 0.072(8) 0.047(7) 0.011(6) 0.004(5) -0.015(7)
C64 0.125(8) 0.114(9) 0.133(9) 0.017(7) 0.013(7) -0.007(7)
Mn1 0.072(2) 0.0439(17) 0.0362(15) 0.0000(13) 0.0024(13) -0.0047(15)
Mn2 0.067(2) 0.0583(19) 0.0364(15) 0.0007(14) 0.0052(13) -0.0049(16)
Mn3 0.066(2) 0.0480(17) 0.0389(15) 0.0022(13) 0.0038(13) 0.0031(15)
Mo1 0.0761(14) 0.0473(11) 0.0477(10) 0.0013(9) 0.0028(9) 0.0119(9)
Mo2 0.0668(16) 0.0898(17) 0.0790(15) -0.0252(13) 0.0035(11) -0.0059(12)
Mo3 0.0848(15) 0.0627(13) 0.0551(11) -0.0172(10) 0.0009(10) -0.0095(11)
Mo4 0.0822(15) 0.0715(14) 0.0580(12) -0.0016(10) 0.0210(10) 0.0147(11)
Mo5 0.0660(16) 0.0816(16) 0.0908(16) -0.0204(13) 0.0153(12) -0.0156(12)
Mo6 0.1018(17) 0.0547(13) 0.0570(12) -0.0080(10) 0.0020(11) -0.0257(11)
Mo7 0.0750(14) 0.0736(14) 0.0308(9) 0.0087(9) 0.0011(8) 0.0065(10)
Mo8 0.0941(16) 0.0418(11) 0.0425(10) 0.0054(8) 0.0051(9) -0.0124(10)
Mo9 0.1014(18) 0.1024(19) 0.0469(12) 0.0055(12) 0.0038(11) 0.0556(15)
Mo10 0.1044(17) 0.0654(13) 0.0481(11) 0.0207(10) 0.0024(11) 0.0245(12)
Mo11 0.1167(19) 0.0731(15) 0.0353(10) 0.0100(10) 0.0139(10) -0.0071(12)
Mo12 0.184(3) 0.0642(17) 0.0799(17) 0.0095(13) 0.0428(17) -0.0411(17)
N1 0.110(16) 0.053(11) 0.032(9) -0.001(8) -0.023(9) -0.006(11)
N2 0.079(13) 0.073(13) 0.040(9) 0.008(9) 0.011(8) 0.013(11)
N3 0.078(12) 0.044(10) 0.043(9) -0.014(7) 0.019(8) -0.020(8)
N4 0.059(12) 0.058(11) 0.056(10) 0.014(8) -0.024(9) -0.008(9)
N5 0.12461(11) 0.11409(16) 0.13270(11) 0.017(2) 0.0127(17) -0.0067(15)
N6 0.075(12) 0.035(9) 0.050(10) 0.008(8) -0.018(8) 0.017(9)
O1 0.081(12) 0.082(12) 0.123(14) 0.071(11) -0.019(10) 0.000(9)
O2 0.153(15) 0.070(11) 0.033(8) -0.001(7) 0.006(9) -0.023(10)
O1W 0.068(9) 0.068(9) 0.045(7) -0.017(7) -0.011(6) 0.011(7)
O3 0.130(15) 0.089(12) 0.056(9) -0.015(9) 0.019(9) -0.057(11)
O2W 0.085(10) 0.067(9) 0.035(7) 0.000(7) -0.002(6) 0.005(8)
O4 0.061(10) 0.065(11) 0.145(15) 0.069(11) -0.017(9) -0.004(8)
O5' 0.12(3) 0.08(2) 0.045(17) 0.028(17) 0.019(16) 0.00(2)
O5 0.050(15) 0.010(10) 0.039(13) -0.006(9) -0.004(11) 0.016(10)
O6 0.149(15) 0.048(9) 0.068(10) 0.030(8) 0.034(9) 0.047(9)
O7 0.145(16) 0.117(16) 0.074(12) -0.056(11) 0.011(11) -0.040(13)
O8 0.144(16) 0.113(16) 0.056(10) -0.009(10) -0.025(10) 0.057(13)
O9 0.090(11) 0.124(15) 0.045(8) -0.028(9) 0.000(8) 0.045(10)
O10 0.017(11) 0.034(12) 0.009(9) 0.007(8) 0.005(8) -0.010(9)
O10' 0.12(3) 0.040(16) 0.042(15) 0.010(13) 0.017(15) -0.024(16)
O11 0.043(10) 0.108(14) 0.129(15) -0.022(12) -0.003(9) 0.000(9)
O12 0.110(14) 0.045(9) 0.126(14) 0.035(10) -0.027(11) -0.014(8)
O13 0.098(6) 0.082(6) 0.085(6) 0.015(6) 0.016(6) -0.001(6)
O14 0.125(14) 0.085(13) 0.056(10) -0.020(9) 0.006(9) 0.034(10)
O15 0.149(15) 0.069(11) 0.033(8) -0.004(7) 0.008(8) -0.016(10)
O16 0.101(14) 0.099(15) 0.136(17) 0.052(13) -0.038(12) -0.029(11)
O17 0.130(15) 0.078(12) 0.051(9) 0.009(8) 0.006(9) -0.005(10)
O18 0.174(17) 0.076(13) 0.059(10) 0.003(9) 0.037(11) 0.001(11)
O19' 0.068(19) 0.042(16) 0.055(16) 0.033(13) 0.007(13) 0.009(13)
O19 0.042(15) 0.029(12) 0.028(11) -0.012(10) 0.002(10) 0.006(10)
O20 0.099(13) 0.114(15) 0.110(14) -0.052(12) 0.051(11) 0.010(11)
O21 0.27(3) 0.075(13) 0.086(13) 0.007(11) 0.114(16) -0.014(15)
O22 0.182(18) 0.060(11) 0.080(12) 0.005(9) 0.040(12) 0.024(11)
O23 0.22(2) 0.058(11) 0.073(12) 0.020(9) 0.032(12) 0.017(13)
O24 0.111(16) 0.20(3) 0.132(18) -0.032(17) 0.055(13) -0.069(16)
O25 0.067(12) 0.154(18) 0.119(15) 0.092(14) -0.009(10) -0.026(11)
O26 0.24(2) 0.072(13) 0.080(13) 0.021(10) 0.062(14) 0.063(14)
O27 0.117(15) 0.086(13) 0.103(13) -0.070(11) -0.009(10) -0.008(10)
O28 0.054(10) 0.19(2) 0.088(12) -0.091(13) -0.004(8) 0.000(11)
O29 0.059(10) 0.115(14) 0.075(10) -0.048(10) -0.010(7) 0.013(9)
O30 0.096(11) 0.054(9) 0.024(6) -0.008(6) -0.004(6) 0.017(7)
O31 0.133(16) 0.106(14) 0.054(10) -0.036(10) 0.011(9) 0.049(12)
O32 0.29(3) 0.031(10) 0.17(2) 0.030(12) 0.15(2) -0.009(13)
O33 0.091(8) 0.095(9) 0.089(8) 0.025(7) -0.006(7) 0.030(7)
O34 0.132(16) 0.082(13) 0.097(13) -0.017(11) 0.025(11) -0.015(11)
O35 0.049(15) 0.039(14) 0.033(13) 0.016(11) -0.001(11) -0.009(11)
O35' 0.10(3) 0.07(2) 0.062(19) 0.014(16) 0.010(17) 0.013(17)
O36 0.24(3) 0.132(19) 0.073(12) -0.010(12) -0.054(14) 0.120(18)
O37 0.137(15) 0.119(15) 0.029(7) 0.029(9) 0.025(8) 0.017(11)
O38 0.128(10) 0.135(11) 0.132(10) -0.006(8) 0.036(8) -0.033(8)
O39 0.133(19) 0.130(18) 0.15(2) -0.071(15) 0.065(14) -0.071(14)
O40 0.18(2) 0.087(15) 0.116(16) 0.028(12) 0.048(14) -0.042(13)
O41 0.071(9) 0.041(8) 0.053(8) -0.002(6) 0.007(6) 0.004(7)
O42 0.063(9) 0.075(10) 0.053(8) 0.004(8) 0.006(6) -0.005(8)
O43 0.098(12) 0.063(11) 0.039(7) 0.025(7) 0.003(7) -0.008(9)
O44 0.052(8) 0.055(8) 0.043(7) -0.004(6) 0.009(6) -0.002(6)
O45 0.063(9) 0.069(10) 0.070(9) 0.001(8) 0.023(7) 0.003(7)
O46 0.076(11) 0.093(12) 0.058(9) 0.018(8) -0.008(7) -0.032(9)
O47 0.078(9) 0.050(8) 0.035(7) -0.003(6) 0.013(6) -0.013(7)
O48 0.070(10) 0.071(10) 0.070(10) 0.010(8) 0.002(8) 0.006(8)
O49 0.086(9) 0.072(8) 0.047(7) 0.011(6) 0.004(5) -0.015(7)
P1 0.063(3) 0.045(3) 0.028(2) 0.0020(19) 0.0037(19) 0.000(2)

loop_
_atom_type_symbol
_atom_type_description
_atom_type_scat_dispersion_real
_atom_type_scat_dispersion_imag
_atom_type_scat_source
C C 0.0033 0.0016 'International Tables Vol C Tables 4.2.6.8 and 6.1.1.4'
Mn Mn 0.3368 0.7283 'International Tables Vol C Tables 4.2.6.8 and 6.1.1.4'
Mo Mo -1.6832 0.6857 'International Tables Vol C Tables 4.2.6.8 and 6.1.1.4'
N N 0.0061 0.0033 'International Tables Vol C Tables 4.2.6.8 and 6.1.1.4'
O O 0.0106 0.0060 'International Tables Vol C Tables 4.2.6.8 and 6.1.1.4'
P P 0.1023 0.0942 'International Tables Vol C Tables 4.2.6.8 and 6.1.1.4'
H H 0.0000 0.0000 'International Tables Vol C Tables 4.2.6.8 and 6.1.1.4'

loop_
_geom_angle_atom_site_label_1
_geom_angle_atom_site_label_2
_geom_angle_atom_site_label_3
_geom_angle
O42 C1 C2 117.3(14)
O42 C1 C6 122.7(14)
C2 C1 C6 120.0
C1 C2 C3 120.0
C1 C2 H2 120.0
C3 C2 H2 120.0
C2 C3 C4 120.0
C2 C3 H3 120.0
C4 C3 H3 120.0
C5 C4 C3 120.0
C5 C4 H4 120.0
C3 C4 H4 120.0
C6 C5 C4 120.0
C6 C5 H5 120.0
C4 C5 H5 120.0
C5 C6 C1 120.0
C5 C6 C7 116.9(15)
C1 C6 C7 123.1(15)
N1 C7 C6 126(2)
N1 C7 H7 117.2
C6 C7 H7 117.2
C9 C8 N1 113.0(18)
C9 C8 C13 113.6(19)
N1 C8 C13 105.0(15)
C9 C8 H8 108.3
N1 C8 H8 108.3
C13 C8 H8 108.3
C8 C9 C10 109(2)
C8 C9 H9A 109.9
C10 C9 H9A 109.9
C8 C9 H9B 109.9
C10 C9 H9B 109.9
H9A C9 H9B 108.3
C11 C10 C9 112(2)
C11 C10 H10A 109.3
C9 C10 H10A 109.3
C11 C10 H10B 109.3
C9 C10 H10B 109.3
H10A C10 H10B 108.0
C10 C11 C12 115(2)
C10 C11 H11A 108.6
C12 C11 H11A 108.6
C10 C11 H11B 108.6
C12 C11 H11B 108.6
H11A C11 H11B 107.5
C13 C12 C11 104.3(18)
C13 C12 H12A 110.9
C11 C12 H12A 110.9
C13 C12 H12B 110.9
C11 C12 H12B 110.9
H12A C12 H12B 108.9
N2 C13 C8 104.6(15)
N2 C13 C12 113.5(17)
C8 C13 C12 112.2(16)
N2 C13 H13 108.8
C8 C13 H13 108.8
C12 C13 H13 108.8
N2 C14 C15 126.6(19)
N2 C14 H14 116.7
C15 C14 H14 116.7
C20 C15 C16 117(2)
C20 C15 C14 123.9(18)
C16 C15 C14 119(2)
C17 C16 C15 124(2)
C17 C16 H16 118.2
C15 C16 H16 118.2
C18 C17 C16 119(3)
C18 C17 H17 120.6
C16 C17 H17 120.6
C17 C18 C19 124(2)
C17 C18 H18 117.8
C19 C18 H18 117.8
C20 C19 C18 116(2)
C20 C19 H19 122.2
C18 C19 H19 122.2
O41 C20 C15 122.6(18)
O41 C20 C19 117(2)
C15 C20 C19 120(2)
O43 C21 H21A 109.5
O43 C21 H21B 109.5
H21A C21 H21B 109.5
O43 C21 H21C 109.5
H21A C21 H21C 109.5
H21B C21 H21C 109.5
O45 C22 C23 117.4(14)
O45 C22 C27 122.5(14)
C23 C22 C27 120.0
C22 C23 C24 120.0
C22 C23 H23 120.0
C24 C23 H23 120.0
C25 C24 C23 120.0
C25 C24 H24 120.0
C23 C24 H24 120.0
C24 C25 C26 120.0
C24 C25 H25 120.0
C26 C25 H25 120.0
C27 C26 C25 120.0
C27 C26 H26 120.0
C25 C26 H26 120.0
C28 C27 C26 114.0(17)
C28 C27 C22 125.8(17)
C26 C27 C22 120.0
N4 C28 C27 121(2)
N4 C28 H28 119.7
C27 C28 H28 119.7
C30 C29 N4 116.5(18)
C30 C29 C34 111.0(18)
N4 C29 C34 103.2(15)
C30 C29 H29 108.6
N4 C29 H29 108.6
C34 C29 H29 108.6
C31 C30 C29 109(2)
C31 C30 H30A 109.9
C29 C30 H30A 109.9
C31 C30 H30B 109.9
C29 C30 H30B 109.9
H30A C30 H30B 108.3
C32 C31 C30 116(2)
C32 C31 H31A 108.3
C30 C31 H31A 108.3
C32 C31 H31B 108.3
C30 C31 H31B 108.3
H31A C31 H31B 107.4
C31 C32 C33 112(2)
C31 C32 H32A 109.3
C33 C32 H32A 109.3
C31 C32 H32B 109.3
C33 C32 H32B 109.3
H32A C32 H32B 107.9
C34 C33 C32 106(2)
C34 C33 H33A 110.5
C32 C33 H33A 110.5
C34 C33 H33B 110.5
C32 C33 H33B 110.5
H33A C33 H33B 108.7
N3 C34 C33 115.0(17)
N3 C34 C29 104.4(14)
C33 C34 C29 108.7(18)
N3 C34 H34 109.5
C33 C34 H34 109.5
C29 C34 H34 109.5
N3 C35 C36 127(2)
N3 C35 H35 116.3
C36 C35 H35 116.3
C37 C36 C35 120(2)
C37 C36 C41 121(2)
C35 C36 C41 120(2)
C36 C37 C38 122(2)
C36 C37 H37 118.9
C38 C37 H37 118.9
C39 C38 C37 117(2)
C39 C38 H38 121.4
C37 C38 H38 121.4
C38 C39 C40 124(2)
C38 C39 H39 117.8
C40 C39 H39 117.8
C41 C40 C39 120(2)
C41 C40 H40 120.2
C39 C40 H40 120.2
O44 C41 C40 124(2)
O44 C41 C36 120.7(18)
C40 C41 C36 115.3(19)
O46 C42 H42A 109.5
O46 C42 H42B 109.5
H42A C42 H42B 109.5
O46 C42 H42C 109.5
H42A C42 H42C 109.5
H42B C42 H42C 109.5
O47 C43 C44 120(2)
O47 C43 C48 124.1(19)
C44 C43 C48 116(2)
C45 C44 C43 122(2)
C45 C44 H44 118.8
C43 C44 H44 118.8
C46 C45 C44 123(3)
C46 C45 H45 118.6
C44 C45 H45 118.6
C47 C46 C45 119(2)
C47 C46 H46 120.6
C45 C46 H46 120.6
C46 C47 C48 122(3)
C46 C47 H47 119.0
C48 C47 H47 119.0
C43 C48 C47 118(2)
C43 C48 C49 121(2)
C47 C48 C49 121(2)
N6 C49 C48 123(2)
N6 C49 H49 118.3
C48 C49 H49 118.3
N6 C50 C55 109.0(15)
N6 C50 C51 113.6(19)
C55 C50 C51 106.5(17)
N6 C50 H50 109.2
C55 C50 H50 109.2
C51 C50 H50 109.2
C50 C51 C52 107(2)
C50 C51 H51A 110.2
C52 C51 H51A 110.2
C50 C51 H51B 110.2
C52 C51 H51B 110.2
H51A C51 H51B 108.5
C53 C52 C51 118(3)
C53 C52 H52A 107.7
C51 C52 H52A 107.7
C53 C52 H52B 107.7
C51 C52 H52B 107.7
H52A C52 H52B 107.1
C54 C53 C52 108(3)
C54 C53 H53A 110.1
C52 C53 H53A 110.1
C54 C53 H53B 110.1
C52 C53 H53B 110.1
H53A C53 H53B 108.4
C55 C54 C53 112(2)
C55 C54 H54A 109.2
C53 C54 H54A 109.2
C55 C54 H54B 109.2
C53 C54 H54B 109.2
H54A C54 H54B 107.9
C54 C55 N5 121(2)
C54 C55 C50 116(2)
N5 C55 C50 102.2(18)
C54 C55 H55 105.6
N5 C55 H55 105.6
C50 C55 H55 105.6
C58 C57 C62 120.0
C58 C57 C64 119(2)
C62 C57 C64 121(2)
C59 C58 C57 120.0
C59 C58 H58 120.0
C57 C58 H58 120.0
C58 C59 C60 120.0
C58 C59 H59 120.0
C60 C59 H59 120.0
C59 C60 C61 120.0
C59 C60 H60 120.0
C61 C60 H60 120.0
C62 C61 C60 120.0
C62 C61 H61 120.0
C60 C61 H61 120.0
O48 C62 C61 113.7(16)
O48 C62 C57 126.2(16)
C61 C62 C57 120.0
O49 C63 H63A 109.5
O49 C63 H63B 109.5
H63A C63 H63B 109.5
O49 C63 H63C 109.5
H63A C63 H63C 109.5
H63B C63 H63C 109.5
N5 C64 C57 125(3)
N5 C64 H64 117.6
C57 C64 H64 117.6
O48 Mn1 O47 92.9(6)
O48 Mn1 N5 95.3(10)
O47 Mn1 N5 168.1(9)
O48 Mn1 N6 175.2(6)
O47 Mn1 N6 90.2(6)
N5 Mn1 N6 81.1(10)
O48 Mn1 O49 95.0(6)
O47 Mn1 O49 91.8(5)
N5 Mn1 O49 96.1(8)
N6 Mn1 O49 88.5(6)
O48 Mn1 O30 91.2(5)
O47 Mn1 O30 86.7(5)
N5 Mn1 O30 84.4(8)
N6 Mn1 O30 85.3(5)
O49 Mn1 O30 173.7(5)
O45 Mn2 O44 94.4(6)
O45 Mn2 N4 90.8(7)
O44 Mn2 N4 174.4(7)
O45 Mn2 N3 174.7(7)
O44 Mn2 N3 90.9(6)
N4 Mn2 N3 83.9(7)
O45 Mn2 O46 92.7(6)
O44 Mn2 O46 89.6(5)
N4 Mn2 O46 88.0(6)
N3 Mn2 O46 87.8(6)
O45 Mn2 O1W 91.5(5)
O44 Mn2 O1W 94.5(5)
N4 Mn2 O1W 87.5(6)
N3 Mn2 O1W 87.6(6)
O46 Mn2 O1W 173.9(6)
O42 Mn3 O41 95.3(6)
O42 Mn3 N1 91.8(8)
O41 Mn3 N1 173.0(7)
O42 Mn3 N2 173.9(7)
O41 Mn3 N2 90.8(7)
N1 Mn3 N2 82.2(8)
O42 Mn3 O43 91.2(6)
O41 Mn3 O43 90.6(6)
N1 Mn3 O43 89.7(6)
N2 Mn3 O43 89.1(6)
O42 Mn3 O2W 92.8(5)
O41 Mn3 O2W 88.6(5)
N1 Mn3 O2W 90.6(6)
N2 Mn3 O2W 87.0(6)
O43 Mn3 O2W 176.0(6)
O6 Mo1 O2 105.5(7)
O6 Mo1 O1 103.4(9)
O2 Mo1 O1 94.4(7)
O6 Mo1 O3 99.6(8)
O2 Mo1 O3 85.9(7)
O1 Mo1 O3 156.0(8)
O6 Mo1 O4 100.3(7)
O2 Mo1 O4 153.5(8)
O1 Mo1 O4 85.5(6)
O3 Mo1 O4 83.7(7)
O6 Mo1 O5 160.9(7)
O2 Mo1 O5 91.3(7)
O1 Mo1 O5 65.7(8)
O3 Mo1 O5 90.3(8)
O4 Mo1 O5 64.4(7)
O6 Mo1 O5' 155.8(10)
O2 Mo1 O5' 60.6(9)
O1 Mo1 O5' 97.7(10)
O3 Mo1 O5' 61.6(9)
O4 Mo1 O5' 93.0(9)
O5 Mo1 O5' 42.5(8)
O11 Mo2 O9 104.2(8)
O11 Mo2 O3 101.1(8)
O9 Mo2 O3 98.0(7)
O11 Mo2 O7 98.8(9)
O9 Mo2 O7 156.3(8)
O3 Mo2 O7 83.0(7)
O11 Mo2 O8 99.1(8)
O9 Mo2 O8 87.9(6)
O3 Mo2 O8 156.7(8)
O7 Mo2 O8 82.8(7)
O11 Mo2 O10 165.5(8)
O9 Mo2 O10 69.0(7)
O3 Mo2 O10 92.7(7)
O7 Mo2 O10 87.3(7)
O8 Mo2 O10 68.4(7)
O11 Mo2 O5' 151.6(10)
O9 Mo2 O5' 101.2(9)
O3 Mo2 O5' 62.7(9)
O7 Mo2 O5' 58.1(9)
O8 Mo2 O5' 94.2(10)
O10 Mo2 O5' 41.2(9)
O15 Mo3 O12 105.6(7)
O15 Mo3 O8 98.4(9)
O12 Mo3 O8 94.9(9)
O15 Mo3 O13 104.2(8)
O12 Mo3 O13 85.6(7)
O8 Mo3 O13 156.4(7)
O15 Mo3 O14 99.1(7)
O12 Mo3 O14 154.0(7)
O8 Mo3 O14 89.0(7)
O13 Mo3 O14 80.8(7)
O15 Mo3 O10' 155.4(9)
O12 Mo3 O10' 59.0(8)
O8 Mo3 O10' 101.8(9)
O13 Mo3 O10' 58.5(9)
O14 Mo3 O10' 95.1(8)
O20 Mo4 O18 101.6(9)
O20 Mo4 O13 104.9(8)
O18 Mo4 O13 92.7(8)
O20 Mo4 O16 101.8(10)
O18 Mo4 O16 155.8(9)
O13 Mo4 O16 87.3(7)
O20 Mo4 O17 101.7(8)
O18 Mo4 O17 87.6(8)
O13 Mo4 O17 152.7(7)
O16 Mo4 O17 81.6(7)
O20 Mo4 O10' 155.2(9)
O18 Mo4 O10' 99.0(8)
O13 Mo4 O10' 60.2(8)
O16 Mo4 O10' 60.3(9)
O17 Mo4 O10' 92.8(8)
O20 Mo4 O19 161.1(8)
O18 Mo4 O19 67.6(7)
O13 Mo4 O19 91.5(7)
O16 Mo4 O19 88.2(9)
O17 Mo4 O19 63.5(7)
O10' Mo4 O19 43.1(8)
O24 Mo5 O17 106.0(10)
O24 Mo5 O21 102.1(12)
O17 Mo5 O21 93.5(7)
O24 Mo5 O23 106.0(11)
O17 Mo5 O23 87.2(7)
O21 Mo5 O23 150.5(9)
O24 Mo5 O22 101.4(10)
O17 Mo5 O22 152.3(8)
O21 Mo5 O22 84.4(7)
O23 Mo5 O22 81.6(7)
O24 Mo5 O35' 151.7(12)
O17 Mo5 O35' 99.1(10)
O21 Mo5 O35' 62.9(9)
O23 Mo5 O35' 87.9(10)
O22 Mo5 O35' 55.4(10)
O24 Mo5 O19 166.2(11)
O17 Mo5 O19 66.0(7)
O21 Mo5 O19 90.0(9)
O23 Mo5 O19 63.4(8)
O22 Mo5 O19 86.3(8)
O35' Mo5 O19 41.3(9)
O27 Mo6 O22 107.1(9)
O27 Mo6 O25 100.3(10)
O22 Mo6 O25 94.1(9)
O27 Mo6 O1 98.6(9)
O22 Mo6 O1 153.6(9)
O25 Mo6 O1 87.6(7)
O27 Mo6 O26 102.7(10)
O22 Mo6 O26 86.5(8)
O25 Mo6 O26 155.7(9)
O1 Mo6 O26 81.4(8)
O27 Mo6 O35' 156.7(10)
O22 Mo6 O35' 55.2(10)
O25 Mo6 O35' 96.4(11)
O1 Mo6 O35' 98.4(10)
O26 Mo6 O35' 64.2(9)
O27 Mo6 O5 159.1(8)
O22 Mo6 O5 91.4(8)
O25 Mo6 O5 68.1(8)
O1 Mo6 O5 64.7(7)
O26 Mo6 O5 87.6(9)
O35' Mo6 O5 44.1(9)
O30 Mo7 O4 102.6(7)
O30 Mo7 O29 102.1(7)
O4 Mo7 O29 94.2(7)
O30 Mo7 O28 103.3(7)
O4 Mo7 O28 152.8(8)
O29 Mo7 O28 88.4(7)
O30 Mo7 O25 99.5(7)
O4 Mo7 O25 88.9(7)
O29 Mo7 O25 156.9(8)
O28 Mo7 O25 78.8(9)
O30 Mo7 O5 161.6(6)
O4 Mo7 O5 66.4(7)
O29 Mo7 O5 93.6(7)
O28 Mo7 O5 86.4(8)
O25 Mo7 O5 66.7(7)
O30 Mo7 O19' 154.9(7)
O4 Mo7 O19' 98.4(8)
O29 Mo7 O19' 62.5(8)
O28 Mo7 O19' 59.1(7)
O25 Mo7 O19' 94.5(8)
O5 Mo7 O19' 42.9(7)
O32 Mo8 O31 105.8(11)
O32 Mo8 O14 101.1(10)
O31 Mo8 O14 94.2(7)
O32 Mo8 O29 101.6(9)
O31 Mo8 O29 86.4(6)
O14 Mo8 O29 156.2(8)
O32 Mo8 O9 96.1(11)
O31 Mo8 O9 156.8(8)
O14 Mo8 O9 88.8(6)
O29 Mo8 O9 81.8(6)
O32 Mo8 O19' 158.1(12)
O31 Mo8 O19' 60.6(8)
O14 Mo8 O19' 97.2(8)
O29 Mo8 O19' 62.5(8)
O9 Mo8 O19' 96.3(8)
O32 Mo8 O10 160.5(11)
O31 Mo8 O10 92.0(7)
O14 Mo8 O10 68.9(7)
O29 Mo8 O10 87.3(7)
O9 Mo8 O10 67.7(7)
O19' Mo8 O10 40.6(7)
O33 Mo9 O23 106.5(9)
O33 Mo9 O28 107.5(9)
O23 Mo9 O28 91.8(9)
O33 Mo9 O31 98.8(8)
O23 Mo9 O31 154.0(8)
O28 Mo9 O31 86.3(7)
O33 Mo9 O18 99.4(8)
O23 Mo9 O18 88.1(8)
O28 Mo9 O18 151.9(8)
O31 Mo9 O18 81.7(7)
O33 Mo9 O19' 154.0(8)
O23 Mo9 O19' 97.2(8)
O28 Mo9 O19' 60.3(8)
O31 Mo9 O19' 59.5(8)
O18 Mo9 O19' 91.8(8)
O33 Mo9 O19 161.5(8)
O23 Mo9 O19 65.1(8)
O28 Mo9 O19 89.6(8)
O31 Mo9 O19 89.0(7)
O18 Mo9 O19 64.9(7)
O19' Mo9 O19 42.5(7)
O36 Mo10 O7 103.9(12)
O36 Mo10 O34 100.0(9)
O7 Mo10 O34 95.1(8)
O36 Mo10 O39 101.1(13)
O7 Mo10 O39 153.5(10)
O34 Mo10 O39 89.4(8)
O36 Mo10 O2 103.7(9)
O7 Mo10 O2 86.1(7)
O34 Mo10 O2 155.2(8)
O39 Mo10 O2 79.3(8)
O36 Mo10 O35 161.0(11)
O7 Mo10 O35 91.4(8)
O34 Mo10 O35 66.8(8)
O39 Mo10 O35 66.4(10)
O2 Mo10 O35 88.4(8)
O36 Mo10 O5' 156.7(12)
O7 Mo10 O5' 59.5(10)
O34 Mo10 O5' 97.8(10)
O39 Mo10 O5' 94.0(12)
O2 Mo10 O5' 61.5(10)
O35 Mo10 O5' 42.3(9)
O37 Mo11 O38 104.8(10)
O37 Mo11 O16 104.9(9)
O38 Mo11 O16 91.2(9)
O37 Mo11 O12 102.4(8)
O38 Mo11 O12 152.6(9)
O16 Mo11 O12 85.7(7)
O37 Mo11 O34 98.6(8)
O38 Mo11 O34 89.1(9)
O16 Mo11 O34 155.6(8)
O12 Mo11 O34 82.9(7)
O37 Mo11 O10' 155.0(9)
O38 Mo11 O10' 96.1(10)
O16 Mo11 O10' 60.4(10)
O12 Mo11 O10' 58.9(8)
O34 Mo11 O10' 95.3(9)
O37 Mo11 O35 158.7(8)
O38 Mo11 O35 65.7(8)
O16 Mo11 O35 94.5(9)
O12 Mo11 O35 87.3(8)
O34 Mo11 O35 63.5(7)
O10' Mo11 O35 45.0(8)
O40 Mo12 O26 104.2(10)
O40 Mo12 O39 107.8(11)
O26 Mo12 O39 92.3(10)
O40 Mo12 O21 98.4(10)
O26 Mo12 O21 87.0(8)
O39 Mo12 O21 153.2(9)
O40 Mo12 O38 102.3(9)
O26 Mo12 O38 151.2(9)
O39 Mo12 O38 90.2(9)
O21 Mo12 O38 78.2(9)
O40 Mo12 O35 162.0(9)
O26 Mo12 O35 92.7(9)
O39 Mo12 O35 64.9(9)
O21 Mo12 O35 88.4(8)
O38 Mo12 O35 62.7(8)
C7 N1 C8 120.4(19)
C7 N1 Mn3 126.3(17)
C8 N1 Mn3 113.3(14)
C14 N2 C13 125.9(19)
C14 N2 Mn3 121.6(15)
C13 N2 Mn3 112.4(14)
C35 N3 C34 121.9(18)
C35 N3 Mn2 125.0(14)
C34 N3 Mn2 112.9(12)
C28 N4 C29 120.6(18)
C28 N4 Mn2 127.7(17)
C29 N4 Mn2 111.6(13)
C64 N5 C55 117(3)
C64 N5 Mn1 124(3)
C55 N5 Mn1 118.3(18)
C49 N6 C50 124.9(17)
C49 N6 Mn1 127.4(14)
C50 N6 Mn1 107.3(14)
Mo1 O1 Mo6 137.6(11)
Mo1 O2 Mo10 143.9(10)
Mo2 O3 Mo1 143.0(9)
Mo7 O4 Mo1 137.2(10)
P1 O5' O10 53.7(13)
P1 O5' O35 57.1(13)
O10 O5' O35 92.8(19)
P1 O5' O5 53.8(12)
O10 O5' O5 87.1(16)
O35 O5' O5 90.7(19)
P1 O5' Mo10 124.6(15)
O10 O5' Mo10 132.1(17)
O35 O5' Mo10 67.6(11)
O5 O5' Mo10 133.8(18)
P1 O5' Mo2 122.6(18)
O10 O5' Mo2 69.1(12)
O35 O5' Mo2 136.0(18)
O5 O5' Mo2 126.1(15)
Mo10 O5' Mo2 94.7(11)
P1 O5' Mo1 121.1(16)
O10 O5' Mo1 131.1(15)
O35 O5' Mo1 126.7(19)
O5 O5' Mo1 67.4(12)
Mo10 O5' Mo1 92.8(12)
Mo2 O5' Mo1 92.6(10)
P1 O5 O5' 55.4(13)
P1 O5 O19' 53.5(10)
O5' O5 O19' 89.9(17)
P1 O5 Mo1 125.5(11)
O5' O5 Mo1 70.2(13)
O19' O5 Mo1 135.4(14)
P1 O5 Mo7 123.5(11)
O5' O5 Mo7 128.9(14)
O19' O5 Mo7 70.1(10)
Mo1 O5 Mo7 91.5(7)
P1 O5 Mo6 123.6(12)
O5' O5 Mo6 135.0(14)
O19' O5 Mo6 127.4(13)
Mo1 O5 Mo6 91.8(6)
Mo7 O5 Mo6 91.0(7)
Mo10 O7 Mo2 146.9(10)
Mo3 O8 Mo2 132.3(9)
Mo2 O9 Mo8 131.5(9)
P1 O10 O5' 57.6(13)
P1 O10 O19' 56.5(10)
O5' O10 O19' 95.8(17)
P1 O10 Mo2 127.2(12)
O5' O10 Mo2 69.7(13)
O19' O10 Mo2 132.0(13)
P1 O10 Mo8 125.8(10)
O5' O10 Mo8 138.9(13)
O19' O10 Mo8 69.5(10)
Mo2 O10 Mo8 91.4(6)
P1 O10' O19 53.1(11)
P1 O10' Mo4 123.5(15)
O19 O10' Mo4 70.6(12)
P1 O10' Mo11 121.3(14)
O19 O10' Mo11 128.3(15)
Mo4 O10' Mo11 96.1(10)
P1 O10' Mo3 119.3(14)
O19 O10' Mo3 135.2(14)
Mo4 O10' Mo3 95.3(9)
Mo11 O10' Mo3 94.6(9)
Mo3 O12 Mo11 147.1(9)
Mo4 O13 Mo3 145.0(10)
Mo8 O14 Mo3 134.5(9)
Mo11 O16 Mo4 142.6(12)
Mo5 O17 Mo4 137.9(9)
Mo4 O18 Mo9 135.7(10)
P1 O19' O10 54.7(10)
P1 O19' O19 54.1(10)
O10 O19' O19 92.2(14)
P1 O19' O5 53.9(10)
O10 O19' O5 87.1(14)
O19 O19' O5 88.5(14)
P1 O19' Mo8 124.3(14)
O10 O19' Mo8 69.8(11)
O19 O19' Mo8 131.1(15)
O5 O19' Mo8 133.0(15)
P1 O19' Mo9 123.1(14)
O10 O19' Mo9 138.8(16)
O19 O19' Mo9 69.1(11)
O5 O19' Mo9 126.7(15)
Mo8 O19' Mo9 94.7(8)
P1 O19' Mo7 120.8(14)
O10 O19' Mo7 124.7(14)
O19 O19' Mo7 132.2(15)
O5 O19' Mo7 66.9(11)
Mo8 O19' Mo7 92.9(8)
Mo9 O19' Mo7 92.9(8)
P1 O19 O35' 62.0(13)
P1 O19 O10' 57.5(12)
O35' O19 O10' 100.2(17)
P1 O19 O19' 54.2(10)
O35' O19 O19' 92.4(17)
O10' O19 O19' 90.7(16)
P1 O19 Mo5 126.3(12)
O35' O19 Mo5 64.8(13)
O10' O19 Mo5 128.3(14)
O19' O19 Mo5 136.2(13)
P1 O19 Mo9 122.5(12)
O35' O19 Mo9 121.5(14)
O10' O19 Mo9 132.9(13)
O19' O19 Mo9 68.4(10)
Mo5 O19 Mo9 91.4(7)
P1 O19 Mo4 123.5(11)
O35' O19 Mo4 138.5(16)
O10' O19 Mo4 66.2(12)
O19' O19 Mo4 125.3(14)
Mo5 O19 Mo4 92.2(7)
Mo9 O19 Mo4 91.4(7)
Mo12 O21 Mo5 145.8(9)
Mo6 O22 Mo5 148.2(12)
Mo9 O23 Mo5 139.6(12)
Mo6 O25 Mo7 133.7(10)
Mo12 O26 Mo6 143.3(10)
Mo9 O28 Mo7 146.1(8)
Mo7 O29 Mo8 141.5(9)
Mo7 O30 Mn1 159.8(7)
Mo8 O31 Mo9 144.5(10)
Mo10 O34 Mo11 135.8(11)
P1 O35 O5' 56.1(13)
P1 O35 Mo10 126.2(12)
O5' O35 Mo10 70.1(13)
P1 O35 Mo12 122.4(11)
O5' O35 Mo12 129.4(17)
Mo10 O35 Mo12 92.5(8)
P1 O35 Mo11 121.6(13)
O5' O35 Mo11 135.0(16)
Mo10 O35 Mo11 93.6(7)
Mo12 O35 Mo11 91.6(7)
P1 O35' O19 54.7(13)
P1 O35' Mo5 128.1(17)
O19 O35' Mo5 73.9(13)
P1 O35' Mo6 122.3(15)
O19 O35' Mo6 138.2(17)
Mo5 O35' Mo6 99.9(12)
Mo11 O38 Mo12 139.0(11)
Mo12 O39 Mo10 135.4(14)
C20 O41 Mn3 124.7(12)
C1 O42 Mn3 126.5(12)
C21 O43 Mn3 136(2)
C41 O44 Mn2 131.5(13)
C22 O45 Mn2 124.7(12)
C42 O46 Mn2 138.3(13)
C43 O47 Mn1 124.2(11)
C62 O48 Mn1 128.0(13)
C63 O49 Mn1 122.4(12)
O10 P1 O19 113.0(12)
O10 P1 O5 106.5(11)
O19 P1 O5 110.3(11)
O10 P1 O19' 68.9(12)
O19 P1 O19' 71.7(13)
O5 P1 O19' 72.6(12)
O10 P1 O5' 68.7(14)
O19 P1 O5' 177.2(15)
O5 P1 O5' 70.8(14)
O19' P1 O5' 111.1(14)
O10 P1 O35 109.0(11)
O19 P1 O35 110.5(12)
O5 P1 O35 107.3(12)
O19' P1 O35 177.6(14)
O5' P1 O35 66.8(13)
O10 P1 O10' 74.7(12)
O19 P1 O10' 69.4(13)
O5 P1 O10' 178.8(15)
O19' P1 O10' 108.3(15)
O5' P1 O10' 109.5(16)
O35 P1 O10' 71.8(12)
O10 P1 O35' 172.3(13)
O19 P1 O35' 63.3(13)
O5 P1 O35' 69.9(14)
O19' P1 O35' 103.4(14)
O5' P1 O35' 115.3(17)
O35 P1 O35' 78.7(13)
O10' P1 O35' 108.9(15)

loop_
_geom_bond_atom_site_label_1
_geom_bond_atom_site_label_2
_geom_bond_distance
C1 O42 1.380(18)
C1 C2 1.3900
C1 C6 1.3900
C2 C3 1.3900
C2 H2 0.9300
C3 C4 1.3900
C3 H3 0.9300
C4 C5 1.3900
C4 H4 0.9300
C5 C6 1.3900
C5 H5 0.9300
C6 C7 1.45(2)
C7 N1 1.27(3)
C7 H7 0.9300
C8 C9 1.48(3)
C8 N1 1.48(3)
C8 C13 1.57(3)
C8 H8 0.9800
C9 C10 1.67(4)
C9 H9A 0.9700
C9 H9B 0.9700
C10 C11 1.48(4)
C10 H10A 0.9700
C10 H10B 0.9700
C11 C12 1.65(3)
C11 H11A 0.9700
C11 H11B 0.9700
C12 C13 1.59(3)
C12 H12A 0.9700
C12 H12B 0.9700
C13 N2 1.46(2)
C13 H13 0.9800
C14 N2 1.29(3)
C14 C15 1.42(3)
C14 H14 0.9300
C15 C20 1.37(3)
C15 C16 1.39(3)
C16 C17 1.34(3)
C16 H16 0.9300
C17 C18 1.27(3)
C17 H17 0.9300
C18 C19 1.42(3)
C18 H18 0.9300
C19 C20 1.42(3)
C19 H19 0.9300
C20 O41 1.32(2)
C21 O43 1.19(6)
C21 H21A 0.9600
C21 H21B 0.9600
C21 H21C 0.9600
C22 O45 1.390(17)
C22 C23 1.3900
C22 C27 1.3900
C23 C24 1.3900
C23 H23 0.9300
C24 C25 1.3900
C24 H24 0.9300
C25 C26 1.3900
C25 H25 0.9300
C26 C27 1.3900
C26 H26 0.9300
C27 C28 1.40(3)
C28 N4 1.36(3)
C28 H28 0.9300
C29 C30 1.53(3)
C29 N4 1.53(3)
C29 C34 1.56(3)
C29 H29 0.9800
C30 C31 1.50(4)
C30 H30A 0.9700
C30 H30B 0.9700
C31 C32 1.41(4)
C31 H31A 0.9700
C31 H31B 0.9700
C32 C33 1.61(3)
C32 H32A 0.9700
C32 H32B 0.9700
C33 C34 1.57(3)
C33 H33A 0.9700
C33 H33B 0.9700
C34 N3 1.51(2)
C34 H34 0.9800
C35 N3 1.28(3)
C35 C36 1.44(3)
C35 H35 0.9300
C36 C37 1.43(3)
C36 C41 1.53(3)
C37 C38 1.37(3)
C37 H37 0.9300
C38 C39 1.36(3)
C38 H38 0.9300
C39 C40 1.50(3)
C39 H39 0.9300
C40 C41 1.36(3)
C40 H40 0.9300
C41 O44 1.25(2)
C42 O46 1.46(3)
C42 H42A 0.9600
C42 H42B 0.9600
C42 H42C 0.9600
C43 O47 1.33(2)
C43 C44 1.39(3)
C43 C48 1.47(3)
C44 C45 1.32(3)
C44 H44 0.9300
C45 C46 1.38(3)
C45 H45 0.9300
C46 C47 1.34(3)
C46 H46 0.9300
C47 C48 1.41(3)
C47 H47 0.9300
C48 C49 1.48(3)
C49 N6 1.28(2)
C49 H49 0.9300
C50 N6 1.51(3)
C50 C55 1.53(3)
C50 C51 1.50(3)
C50 H50 0.9800
C51 C52 1.50(3)
C51 H51A 0.9700
C51 H51B 0.9700
C52 C53 1.39(4)
C52 H52A 0.9700
C52 H52B 0.9700
C53 C54 1.47(4)
C53 H53A 0.9700
C53 H53B 0.9700
C54 C55 1.39(3)
C54 H54A 0.9700
C54 H54B 0.9700
C55 N5 1.46(3)
C55 H55 0.9800
C57 C58 1.3900
C57 C62 1.3900
C57 C64 1.55(4)
C58 C59 1.3900
C58 H58 0.9300
C59 C60 1.3900
C59 H59 0.9300
C60 C61 1.3900
C60 H60 0.9300
C61 C62 1.3900
C61 H61 0.9300
C62 O48 1.351(19)
C63 O49 1.52(2)
C63 H63A 0.9600
C63 H63B 0.9600
C63 H63C 0.9600
C64 N5 1.31(3)
C64 H64 0.9300
Mn1 O48 1.857(15)
Mn1 O47 1.929(13)
Mn1 N5 1.99(3)
Mn1 N6 1.990(17)
Mn1 O49 2.225(13)
Mn1 O30 2.415(12)
Mn2 O45 1.879(13)
Mn2 O44 1.890(13)
Mn2 N4 1.943(16)
Mn2 N3 1.950(16)
Mn2 O46 2.239(14)
Mn2 O1W 2.294(12)
Mn3 O42 1.892(14)
Mn3 O41 1.904(13)
Mn3 N1 1.966(18)
Mn3 N2 2.005(19)
Mn3 O43 2.252(14)
Mn3 O2W 2.310(12)
Mo1 O6 1.679(14)
Mo1 O2 1.830(13)
Mo1 O1 1.879(17)
Mo1 O3 1.899(14)
Mo1 O4 1.970(13)
Mo1 O5 2.46(2)
Mo1 O5' 2.51(3)
Mo2 O11 1.648(14)
Mo2 O9 1.895(17)
Mo2 O3 1.895(15)
Mo2 O7 1.91(2)
Mo2 O8 2.022(17)
Mo2 O10 2.456(18)
Mo2 O5' 2.47(3)
Mo3 O15 1.664(14)
Mo3 O12 1.838(15)
Mo3 O8 1.855(18)
Mo3 O13 1.888(17)
Mo3 O14 1.931(16)
Mo3 O10' 2.48(3)
Mo4 O20 1.619(14)
Mo4 O18 1.809(16)
Mo4 O13 1.895(17)
Mo4 O16 1.958(17)
Mo4 O17 1.970(17)
Mo4 O10' 2.40(3)
Mo4 O19 2.47(2)
Mo5 O24 1.638(18)
Mo5 O17 1.816(16)
Mo5 O21 1.89(2)
Mo5 O23 1.990(16)
Mo5 O22 1.988(17)
Mo5 O35' 2.29(3)
Mo5 O19 2.44(2)
Mo6 O27 1.645(14)
Mo6 O22 1.753(18)
Mo6 O25 1.838(15)
Mo6 O1 1.930(16)
Mo6 O26 1.965(17)
Mo6 O35' 2.40(3)
Mo6 O5 2.48(2)
Mo7 O30 1.659(11)
Mo7 O4 1.817(14)
Mo7 O29 1.860(16)
Mo7 O28 1.901(16)
Mo7 O25 1.992(17)
Mo7 O5 2.46(2)
Mo7 O19' 2.51(3)
Mo8 O32 1.644(15)
Mo8 O31 1.851(18)
Mo8 O14 1.895(14)
Mo8 O29 1.958(14)
Mo8 O9 1.970(14)
Mo8 O19' 2.46(3)
Mo8 O10 2.469(18)
Mo9 O33 1.663(15)
Mo9 O23 1.76(2)
Mo9 O28 1.872(15)
Mo9 O31 1.96(2)
Mo9 O18 2.014(16)
Mo9 O19' 2.47(2)
Mo9 O19 2.48(2)
Mo10 O36 1.609(16)
Mo10 O7 1.847(19)
Mo10 O34 1.841(17)
Mo10 O39 1.904(18)
Mo10 O2 1.931(13)
Mo10 O35 2.39(2)
Mo10 O5' 2.43(3)
Mo11 O37 1.667(12)
Mo11 O38 1.75(2)
Mo11 O16 1.843(19)
Mo11 O12 1.939(15)
Mo11 O34 1.973(19)
Mo11 O10' 2.45(2)
Mo11 O35 2.46(2)
Mo12 O40 1.679(17)
Mo12 O26 1.836(18)
Mo12 O39 1.88(2)
Mo12 O21 1.91(2)
Mo12 O38 2.02(2)
Mo12 O35 2.47(2)
O5' P1 1.57(3)
O5' O10 1.73(4)
O5' O35 1.74(4)
O5' O5 1.80(4)
O5 P1 1.54(2)
O5 O19' 1.82(3)
O10 P1 1.498(19)
O10 O19' 1.71(3)
O10' P1 1.61(3)
O10' O19 1.79(3)
O19' P1 1.53(2)
O19' O19 1.79(3)
O19 P1 1.53(2)
O19 O35' 1.67(4)
O35 P1 1.59(2)
O35' P1 1.65(3)

loop_
_geom_torsion_atom_site_label_1
_geom_torsion_atom_site_label_2
_geom_torsion_atom_site_label_3
_geom_torsion_atom_site_label_4
_geom_torsion
O42 C1 C2 C3 -179.7(14)
C6 C1 C2 C3 0.0
C1 C2 C3 C4 0.0
C2 C3 C4 C5 0.0
C3 C4 C5 C6 0.0
C4 C5 C6 C1 0.0
C4 C5 C6 C7 179.2(15)
O42 C1 C6 C5 179.7(15)
C2 C1 C6 C5 0.0
O42 C1 C6 C7 0.5(18)
C2 C1 C6 C7 -179.2(16)
C5 C6 C7 N1 -171.5(16)
C1 C6 C7 N1 8(3)
N1 C8 C9 C10 -175.3(19)
C13 C8 C9 C10 -56(2)
C8 C9 C10 C11 53(3)
C9 C10 C11 C12 -55(3)
C10 C11 C12 C13 56(3)
C9 C8 C13 N2 -173.8(16)
N1 C8 C13 N2 -49.9(18)
C9 C8 C13 C12 63(2)
N1 C8 C13 C12 -173.4(15)
C11 C12 C13 N2 -174.3(17)
C11 C12 C13 C8 -56(2)
N2 C14 C15 C20 14(3)
N2 C14 C15 C16 -170(2)
C20 C15 C16 C17 1(3)
C14 C15 C16 C17 -175(2)
C15 C16 C17 C18 -4(4)
C16 C17 C18 C19 1(4)
C17 C18 C19 C20 3(4)
C16 C15 C20 O41 -176.1(18)
C14 C15 C20 O41 0(3)
C16 C15 C20 C19 4(3)
C14 C15 C20 C19 179.5(18)
C18 C19 C20 O41 174.1(19)
C18 C19 C20 C15 -6(3)
O45 C22 C23 C24 177.4(13)
C27 C22 C23 C24 0.0
C22 C23 C24 C25 0.0
C23 C24 C25 C26 0.0
C24 C25 C26 C27 0.0
C25 C26 C27 C28 -175.0(15)
C25 C26 C27 C22 0.0
O45 C22 C27 C28 -2.8(19)
C23 C22 C27 C28 174.4(17)
O45 C22 C27 C26 -177.2(14)
C23 C22 C27 C26 0.0
C26 C27 C28 N4 -171.6(15)
C22 C27 C28 N4 14(3)
N4 C29 C30 C31 -174(2)
C34 C29 C30 C31 -56(3)
C29 C30 C31 C32 56(3)
C30 C31 C32 C33 -57(3)
C31 C32 C33 C34 57(3)
C32 C33 C34 N3 -174.5(19)
C32 C33 C34 C29 -58(2)
C30 C29 C34 N3 -175.9(18)
N4 C29 C34 N3 -50.4(19)
C30 C29 C34 C33 61(2)
N4 C29 C34 C33 -173.6(17)
N3 C35 C36 C37 -177(2)
N3 C35 C36 C41 4(3)
C35 C36 C37 C38 179(2)
C41 C36 C37 C38 -2(4)
C36 C37 C38 C39 7(4)
C37 C38 C39 C40 -10(4)
C38 C39 C40 C41 9(4)
C39 C40 C41 O44 176.5(18)
C39 C40 C41 C36 -3(3)
C37 C36 C41 O44 -179.6(19)
C35 C36 C41 O44 -1(3)
C37 C36 C41 C40 0(3)
C35 C36 C41 C40 179.2(18)
O47 C43 C44 C45 179(2)
C48 C43 C44 C45 4(3)
C43 C44 C45 C46 -4(4)
C44 C45 C46 C47 4(4)
C45 C46 C47 C48 -4(4)
O47 C43 C48 C47 -179(2)
C44 C43 C48 C47 -3(3)
O47 C43 C48 C49 0(3)
C44 C43 C48 C49 176.1(18)
C46 C47 C48 C43 4(4)
C46 C47 C48 C49 -176(2)
C43 C48 C49 N6 9(3)
C47 C48 C49 N6 -171(2)
N6 C50 C51 C52 -171.4(19)
C55 C50 C51 C52 -51(3)
C50 C51 C52 C53 58(3)
C51 C52 C53 C54 -55(3)
C52 C53 C54 C55 52(3)
C53 C54 C55 N5 179(3)
C53 C54 C55 C50 -57(3)
N6 C50 C55 C54 180(2)
C51 C50 C55 C54 57(3)
N6 C50 C55 N5 -47(2)
C51 C50 C55 N5 -169.6(19)
C62 C57 C58 C59 0.0
C64 C57 C58 C59 -173(2)
C57 C58 C59 C60 0.0
C58 C59 C60 C61 0.0
C59 C60 C61 C62 0.0
C60 C61 C62 O48 -179.4(15)
C60 C61 C62 C57 0.0
C58 C57 C62 O48 179.3(17)
C64 C57 C62 O48 -8(2)
C58 C57 C62 C61 0.0
C64 C57 C62 C61 173(2)
C58 C57 C64 N5 -173(2)
C62 C57 C64 N5 14(4)
C6 C7 N1 C8 -177.9(17)
C6 C7 N1 Mn3 3(3)
C9 C8 N1 C7 -16(3)
C13 C8 N1 C7 -140.3(18)
C9 C8 N1 Mn3 163.3(15)
C13 C8 N1 Mn3 39.0(18)
O42 Mn3 N1 C7 -14.5(17)
O41 Mn3 N1 C7 162(4)
N2 Mn3 N1 C7 165.2(17)
O43 Mn3 N1 C7 -105.7(17)
O2W Mn3 N1 C7 78.3(17)
O42 Mn3 N1 C8 166.3(13)
O41 Mn3 N1 C8 -18(6)
N2 Mn3 N1 C8 -14.0(13)
O43 Mn3 N1 C8 75.1(13)
O2W Mn3 N1 C8 -100.9(13)
C15 C14 N2 C13 178.3(18)
C15 C14 N2 Mn3 2(3)
C8 C13 N2 C14 -135(2)
C12 C13 N2 C14 -13(3)
C8 C13 N2 Mn3 40.9(16)
C12 C13 N2 Mn3 163.6(13)
O42 Mn3 N2 C14 163(5)
O41 Mn3 N2 C14 -20.7(16)
N1 Mn3 N2 C14 159.8(17)
O43 Mn3 N2 C14 69.9(17)
O2W Mn3 N2 C14 -109.2(16)
O42 Mn3 N2 C13 -14(6)
O41 Mn3 N2 C13 162.8(12)
N1 Mn3 N2 C13 -16.7(12)
O43 Mn3 N2 C13 -106.6(12)
O2W Mn3 N2 C13 74.3(12)
C36 C35 N3 C34 -176.0(19)
C36 C35 N3 Mn2 10(3)
C33 C34 N3 C35 -18(3)
C29 C34 N3 C35 -136.5(19)
C33 C34 N3 Mn2 157.5(15)
C29 C34 N3 Mn2 38.5(19)
O45 Mn2 N3 C35 156(6)
O44 Mn2 N3 C35 -19.3(17)
N4 Mn2 N3 C35 163.0(17)
O46 Mn2 N3 C35 -108.8(17)
O1W Mn2 N3 C35 75.2(17)
O45 Mn2 N3 C34 -19(8)
O44 Mn2 N3 C34 165.9(13)
N4 Mn2 N3 C34 -11.9(14)
O46 Mn2 N3 C34 76.3(14)
O1W Mn2 N3 C34 -99.7(14)
C27 C28 N4 C29 -177.6(17)
C27 C28 N4 Mn2 3(3)
C30 C29 N4 C28 -14(3)
C34 C29 N4 C28 -135.9(18)
C30 C29 N4 Mn2 165.6(15)
C34 C29 N4 Mn2 43.8(17)
O45 Mn2 N4 C28 -20.1(17)
O44 Mn2 N4 C28 137(6)
N3 Mn2 N4 C28 160.6(17)
O46 Mn2 N4 C28 72.5(17)
O1W Mn2 N4 C28 -111.6(17)
O45 Mn2 N4 C29 160.2(13)
O44 Mn2 N4 C29 -43(7)
N3 Mn2 N4 C29 -19.1(13)
O46 Mn2 N4 C29 -107.1(13)
O1W Mn2 N4 C29 68.7(12)
C57 C64 N5 C55 175(2)
C57 C64 N5 Mn1 -12(4)
C54 C55 N5 C64 -32(4)
C50 C55 N5 C64 -162(2)
C54 C55 N5 Mn1 156(2)
C50 C55 N5 Mn1 25(2)
O48 Mn1 N5 C64 5(3)
O47 Mn1 N5 C64 -128(4)
N6 Mn1 N5 C64 -172(3)
O49 Mn1 N5 C64 100(3)
O30 Mn1 N5 C64 -86(3)
O48 Mn1 N5 C55 177.0(18)
O47 Mn1 N5 C55 44(6)
N6 Mn1 N5 C55 0.2(18)
O49 Mn1 N5 C55 -87.4(19)
O30 Mn1 N5 C55 86.3(18)
C48 C49 N6 C50 -179.1(16)
C48 C49 N6 Mn1 9(3)
C55 C50 N6 C49 -123.9(19)
C51 C50 N6 C49 -5(3)
C55 C50 N6 Mn1 49.3(18)
C51 C50 N6 Mn1 167.9(15)
O48 Mn1 N6 C49 105(8)
O47 Mn1 N6 C49 -25.4(16)
N5 Mn1 N6 C49 146.4(18)
O49 Mn1 N6 C49 -117.2(16)
O30 Mn1 N6 C49 61.4(16)
O48 Mn1 N6 C50 -68(9)
O47 Mn1 N6 C50 161.7(11)
N5 Mn1 N6 C50 -26.5(13)
O49 Mn1 N6 C50 69.9(11)
O30 Mn1 N6 C50 -111.6(11)
O6 Mo1 O1 Mo6 159.0(13)
O2 Mo1 O1 Mo6 -93.9(13)
O3 Mo1 O1 Mo6 -4(3)
O4 Mo1 O1 Mo6 59.5(14)
O5 Mo1 O1 Mo6 -4.4(12)
O5' Mo1 O1 Mo6 -33.0(15)
O27 Mo6 O1 Mo1 -162.5(14)
O22 Mo6 O1 Mo1 32(2)
O25 Mo6 O1 Mo1 -62.4(15)
O26 Mo6 O1 Mo1 95.8(14)
O35' Mo6 O1 Mo1 33.7(15)
O5 Mo6 O1 Mo1 4.4(12)
O6 Mo1 O2 Mo10 -145.7(16)
O1 Mo1 O2 Mo10 109.1(17)
O3 Mo1 O2 Mo10 -46.8(17)
O4 Mo1 O2 Mo10 20(3)
O5 Mo1 O2 Mo10 43.4(17)
O5' Mo1 O2 Mo10 12.8(16)
O36 Mo10 O2 Mo1 147.4(18)
O7 Mo10 O2 Mo1 44.1(17)
O34 Mo10 O2 Mo1 -50(3)
O39 Mo10 O2 Mo1 -113.7(18)
O35 Mo10 O2 Mo1 -47.4(17)
O5' Mo10 O2 Mo1 -13.1(16)
O11 Mo2 O3 Mo1 -152.2(17)
O9 Mo2 O3 Mo1 101.5(17)
O7 Mo2 O3 Mo1 -54.6(18)
O8 Mo2 O3 Mo1 -2(3)
O10 Mo2 O3 Mo1 32.3(17)
O5' Mo2 O3 Mo1 3.0(16)
O6 Mo1 O3 Mo2 160.8(16)
O2 Mo1 O3 Mo2 55.7(17)
O1 Mo1 O3 Mo2 -36(3)
O4 Mo1 O3 Mo2 -99.8(18)
O5 Mo1 O3 Mo2 -35.6(17)
O5' Mo1 O3 Mo2 -2.9(16)
O30 Mo7 O4 Mo1 157.4(14)
O29 Mo7 O4 Mo1 -99.2(15)
O28 Mo7 O4 Mo1 -4(3)
O25 Mo7 O4 Mo1 58.0(15)
O5 Mo7 O4 Mo1 -7.0(12)
O19' Mo7 O4 Mo1 -36.4(15)
O6 Mo1 O4 Mo7 -160.8(15)
O2 Mo1 O4 Mo7 33(2)
O1 Mo1 O4 Mo7 -58.0(15)
O3 Mo1 O4 Mo7 100.5(15)
O5 Mo1 O4 Mo7 7.1(13)
O5' Mo1 O4 Mo7 39.5(16)
O36 Mo10 O5' P1 179(2)
O7 Mo10 O5' P1 131(3)
O34 Mo10 O5' P1 39(2)
O39 Mo10 O5' P1 -50(2)
O2 Mo10 O5' P1 -126(2)
O35 Mo10 O5' P1 -2.7(15)
O36 Mo10 O5' O10 109(3)
O7 Mo10 O5' O10 61(2)
O34 Mo10 O5' O10 -30(2)
O39 Mo10 O5' O10 -120(2)
O2 Mo10 O5' O10 164(3)
O35 Mo10 O5' O10 -72(2)
O36 Mo10 O5' O35 -178(2)
O7 Mo10 O5' O35 133.4(16)
O34 Mo10 O5' O35 42.1(14)
O39 Mo10 O5' O35 -47.8(14)
O2 Mo10 O5' O35 -123.3(16)
O36 Mo10 O5' O5 -110(3)
O7 Mo10 O5' O5 -159(3)
O34 Mo10 O5' O5 110(2)
O39 Mo10 O5' O5 20(3)
O2 Mo10 O5' O5 -55(2)
O35 Mo10 O5' O5 68(2)
O36 Mo10 O5' Mo2 44(3)
O7 Mo10 O5' Mo2 -4.9(7)
O34 Mo10 O5' Mo2 -96.1(10)
O39 Mo10 O5' Mo2 173.9(10)
O2 Mo10 O5' Mo2 98.4(11)
O35 Mo10 O5' Mo2 -138.3(18)
O36 Mo10 O5' Mo1 -49(3)
O7 Mo10 O5' Mo1 -97.7(11)
O34 Mo10 O5' Mo1 171.0(9)
O39 Mo10 O5' Mo1 81.1(10)
O2 Mo10 O5' Mo1 5.6(7)
O35 Mo10 O5' Mo1 128.9(17)
O11 Mo2 O5' P1 -171.2(14)
O9 Mo2 O5' P1 35.4(18)
O3 Mo2 O5' P1 128.7(19)
O7 Mo2 O5' P1 -132(2)
O8 Mo2 O5' P1 -53.3(17)
O10 Mo2 O5' P1 -3.3(10)
O11 Mo2 O5' O10 -167.9(15)
O9 Mo2 O5' O10 38.7(11)
O3 Mo2 O5' O10 132.1(13)
O7 Mo2 O5' O10 -128.7(14)
O8 Mo2 O5' O10 -49.9(11)
O11 Mo2 O5' O35 -97(3)
O9 Mo2 O5' O35 110(3)
O3 Mo2 O5' O35 -157(3)
O7 Mo2 O5' O35 -58(2)
O8 Mo2 O5' O35 21(3)
O10 Mo2 O5' O35 71(3)
O11 Mo2 O5' O5 122(2)
O9 Mo2 O5' O5 -31(2)
O3 Mo2 O5' O5 62(2)
O7 Mo2 O5' O5 162(3)
O8 Mo2 O5' O5 -120(2)
O10 Mo2 O5' O5 -70(2)
O11 Mo2 O5' Mo10 -34(2)
O9 Mo2 O5' Mo10 172.3(8)
O3 Mo2 O5' Mo10 -94.4(12)
O7 Mo2 O5' Mo10 4.8(7)
O8 Mo2 O5' Mo10 83.6(10)
O10 Mo2 O5' Mo10 133.5(16)
O11 Mo2 O5' Mo1 59(2)
O9 Mo2 O5' Mo1 -94.7(8)
O3 Mo2 O5' Mo1 -1.4(7)
O7 Mo2 O5' Mo1 97.8(11)
O8 Mo2 O5' Mo1 176.6(8)
O10 Mo2 O5' Mo1 -133.4(14)
O6 Mo1 O5' P1 -172.2(13)
O2 Mo1 O5' P1 128(2)
O1 Mo1 O5' P1 37.3(18)
O3 Mo1 O5' P1 -130(2)
O4 Mo1 O5' P1 -48.6(18)
O5 Mo1 O5' P1 -2.9(12)
O6 Mo1 O5' O10 -105(3)
O2 Mo1 O5' O10 -165(3)
O1 Mo1 O5' O10 104(2)
O3 Mo1 O5' O10 -63(2)
O4 Mo1 O5' O10 18(2)
O5 Mo1 O5' O10 64(2)
O6 Mo1 O5' O35 118(2)
O2 Mo1 O5' O35 58.0(19)
O1 Mo1 O5' O35 -33(2)
O3 Mo1 O5' O35 160(2)
O4 Mo1 O5' O35 -119(2)
O5 Mo1 O5' O35 -73(2)
O6 Mo1 O5' O5 -169.3(16)
O2 Mo1 O5' O5 130.9(14)
O1 Mo1 O5' O5 40.2(12)
O3 Mo1 O5' O5 -126.9(14)
O4 Mo1 O5' O5 -45.7(12)
O6 Mo1 O5' Mo10 54(2)
O2 Mo1 O5' Mo10 -6.0(7)
O1 Mo1 O5' Mo10 -96.7(9)
O3 Mo1 O5' Mo10 96.2(11)
O4 Mo1 O5' Mo10 177.4(9)
O5 Mo1 O5' Mo10 -136.9(16)
O6 Mo1 O5' Mo2 -41(2)
O2 Mo1 O5' Mo2 -100.8(11)
O1 Mo1 O5' Mo2 168.5(7)
O3 Mo1 O5' Mo2 1.4(7)
O4 Mo1 O5' Mo2 82.6(8)
O5 Mo1 O5' Mo2 128.3(14)
O10 O5' O5 P1 45.8(11)
O35 O5' O5 P1 -46.9(13)
Mo10 O5' O5 P1 -106(2)
Mo2 O5' O5 P1 107(2)
Mo1 O5' O5 P1 -176.9(13)
P1 O5' O5 O19' -43.8(11)
O10 O5' O5 O19' 2.0(16)
O35 O5' O5 O19' -90.7(17)
Mo10 O5' O5 O19' -150(2)
Mo2 O5' O5 O19' 63(2)
Mo1 O5' O5 O19' 139.3(13)
P1 O5' O5 Mo1 176.9(13)
O10 O5' O5 Mo1 -137.3(14)
O35 O5' O5 Mo1 130.0(16)
Mo10 O5' O5 Mo1 71(2)
Mo2 O5' O5 Mo1 -76.0(18)
P1 O5' O5 Mo7 -107.8(15)
O10 O5' O5 Mo7 -62(2)
O35 O5' O5 Mo7 -154.8(14)
Mo10 O5' O5 Mo7 146.3(15)
Mo2 O5' O5 Mo7 -1(3)
Mo1 O5' O5 Mo7 75.3(15)
P1 O5' O5 Mo6 105(2)
O10 O5' O5 Mo6 151.0(16)
O35 O5' O5 Mo6 58(3)
Mo10 O5' O5 Mo6 -1(4)
Mo2 O5' O5 Mo6 -147.7(14)
Mo1 O5' O5 Mo6 -71.7(17)
O6 Mo1 O5 P1 169.6(18)
O2 Mo1 O5 P1 -38.1(15)
O1 Mo1 O5 P1 -132.3(16)
O3 Mo1 O5 P1 47.8(15)
O4 Mo1 O5 P1 130.7(16)
O5' Mo1 O5 P1 3.1(13)
O6 Mo1 O5 O5' 167(2)
O2 Mo1 O5 O5' -41.2(13)
O1 Mo1 O5 O5' -135.4(13)
O3 Mo1 O5 O5' 44.7(12)
O4 Mo1 O5 O5' 127.6(14)
O6 Mo1 O5 O19' 98(3)
O2 Mo1 O5 O19' -109.5(19)
O1 Mo1 O5 O19' 156(2)
O3 Mo1 O5 O19' -23.6(19)
O4 Mo1 O5 O19' 59.2(19)
O5' Mo1 O5 O19' -68(2)
O6 Mo1 O5 Mo7 35(3)
O2 Mo1 O5 Mo7 -172.3(7)
O1 Mo1 O5 Mo7 93.4(7)
O3 Mo1 O5 Mo7 -86.4(7)
O4 Mo1 O5 Mo7 -3.6(6)
O5' Mo1 O5 Mo7 -131.2(14)
O6 Mo1 O5 Mo6 -56(2)
O2 Mo1 O5 Mo6 96.6(7)
O1 Mo1 O5 Mo6 2.3(6)
O3 Mo1 O5 Mo6 -177.5(7)
O4 Mo1 O5 Mo6 -94.7(8)
O5' Mo1 O5 Mo6 137.8(14)
O30 Mo7 O5 P1 172.1(16)
O4 Mo7 O5 P1 -131.8(16)
O29 Mo7 O5 P1 -38.8(14)
O28 Mo7 O5 P1 49.4(14)
O25 Mo7 O5 P1 128.7(16)
O19' Mo7 O5 P1 2.8(12)
O30 Mo7 O5 O5' -118(3)
O4 Mo7 O5 O5' -61.7(19)
O29 Mo7 O5 O5' 31.3(19)
O28 Mo7 O5 O5' 119.5(19)
O25 Mo7 O5 O5' -161(2)
O19' Mo7 O5 O5' 73(2)
O30 Mo7 O5 O19' 169(2)
O4 Mo7 O5 O19' -134.6(13)
O29 Mo7 O5 O19' -41.6(11)
O28 Mo7 O5 O19' 46.6(11)
O25 Mo7 O5 O19' 125.9(13)
O30 Mo7 O5 Mo1 -52(2)
O4 Mo7 O5 Mo1 3.8(7)
O29 Mo7 O5 Mo1 96.8(7)
O28 Mo7 O5 Mo1 -175.0(7)
O25 Mo7 O5 Mo1 -95.7(8)
O19' Mo7 O5 Mo1 138.4(13)
O30 Mo7 O5 Mo6 40(2)
O4 Mo7 O5 Mo6 95.6(8)
O29 Mo7 O5 Mo6 -171.4(6)
O28 Mo7 O5 Mo6 -83.2(7)
O25 Mo7 O5 Mo6 -3.9(7)
O19' Mo7 O5 Mo6 -129.8(13)
O27 Mo6 O5 P1 173(2)
O22 Mo6 O5 P1 -34.5(13)
O25 Mo6 O5 P1 -128.4(14)
O1 Mo6 O5 P1 133.6(14)
O26 Mo6 O5 P1 51.9(13)
O35' Mo6 O5 P1 -2.4(12)
O27 Mo6 O5 O5' 100(3)
O22 Mo6 O5 O5' -107(2)
O25 Mo6 O5 O5' 159(2)
O1 Mo6 O5 O5' 61(2)
O26 Mo6 O5 O5' -21(2)
O35' Mo6 O5 O5' -75(2)
O27 Mo6 O5 O19' -120(2)
O22 Mo6 O5 O19' 32.5(17)
O25 Mo6 O5 O19' -61.4(17)
O1 Mo6 O5 O19' -159.4(19)
O26 Mo6 O5 O19' 118.9(17)
O35' Mo6 O5 O19' 64.6(18)
O27 Mo6 O5 Mo1 37(3)
O22 Mo6 O5 Mo1 -170.4(7)
O25 Mo6 O5 Mo1 95.7(9)
O1 Mo6 O5 Mo1 -2.3(6)
O26 Mo6 O5 Mo1 -83.9(7)
O35' Mo6 O5 Mo1 -138.3(13)
O27 Mo6 O5 Mo7 -55(2)
O22 Mo6 O5 Mo7 98.0(7)
O25 Mo6 O5 Mo7 4.2(8)
O1 Mo6 O5 Mo7 -93.9(8)
O26 Mo6 O5 Mo7 -175.5(7)
O35' Mo6 O5 Mo7 130.1(13)
O36 Mo10 O7 Mo2 -150.7(19)
O34 Mo10 O7 Mo2 108(2)
O39 Mo10 O7 Mo2 9(3)
O2 Mo10 O7 Mo2 -47(2)
O35 Mo10 O7 Mo2 41(2)
O5' Mo10 O7 Mo2 11.5(19)
O11 Mo2 O7 Mo10 151(2)
O9 Mo2 O7 Mo10 -43(3)
O3 Mo2 O7 Mo10 51(2)
O8 Mo2 O7 Mo10 -111(2)
O10 Mo2 O7 Mo10 -42(2)
O5' Mo2 O7 Mo10 -11.5(19)
O15 Mo3 O8 Mo2 158.9(14)
O12 Mo3 O8 Mo2 -94.5(14)
O13 Mo3 O8 Mo2 -4(3)
O14 Mo3 O8 Mo2 59.8(15)
O10' Mo3 O8 Mo2 -35.2(16)
O11 Mo2 O8 Mo3 -166.6(14)
O9 Mo2 O8 Mo3 -62.5(15)
O3 Mo2 O8 Mo3 43(3)
O7 Mo2 O8 Mo3 95.6(15)
O10 Mo2 O8 Mo3 5.7(12)
O5' Mo2 O8 Mo3 38.6(16)
O11 Mo2 O9 Mo8 160.3(11)
O3 Mo2 O9 Mo8 -96.0(11)
O7 Mo2 O9 Mo8 -5(2)
O8 Mo2 O9 Mo8 61.4(12)
O10 Mo2 O9 Mo8 -6.2(9)
O5' Mo2 O9 Mo8 -32.4(13)
O32 Mo8 O9 Mo2 -162.4(12)
O31 Mo8 O9 Mo2 37(2)
O14 Mo8 O9 Mo2 -61.3(12)
O29 Mo8 O9 Mo2 96.7(12)
O19' Mo8 O9 Mo2 35.8(12)
O10 Mo8 O9 Mo2 6.2(10)
O35 O5' O10 P1 44.7(12)
O5 O5' O10 P1 -45.9(11)
Mo10 O5' O10 P1 107(2)
Mo2 O5' O10 P1 -176.5(10)
Mo1 O5' O10 P1 -102(2)
P1 O5' O10 O19' 43.8(12)
O35 O5' O10 O19' 88.5(16)
O5 O5' O10 O19' -2.1(17)
Mo10 O5' O10 O19' 150(2)
Mo2 O5' O10 O19' -132.7(12)
Mo1 O5' O10 O19' -58(2)
P1 O5' O10 Mo2 176.5(10)
O35 O5' O10 Mo2 -138.8(15)
O5 O5' O10 Mo2 130.6(13)
Mo10 O5' O10 Mo2 -77(2)
Mo1 O5' O10 Mo2 74(2)
P1 O5' O10 Mo8 109.1(19)
O35 O5' O10 Mo8 153.8(15)
O5 O5' O10 Mo8 63(2)
Mo10 O5' O10 Mo8 -144.3(14)
Mo2 O5' O10 Mo8 -67.4(19)
Mo1 O5' O10 Mo8 7(4)
O11 Mo2 O10 P1 160(3)
O9 Mo2 O10 P1 -135.2(13)
O3 Mo2 O10 P1 -37.6(12)
O7 Mo2 O10 P1 45.2(12)
O8 Mo2 O10 P1 128.5(14)
O5' Mo2 O10 P1 3.7(11)
O11 Mo2 O10 O5' 157(3)
O9 Mo2 O10 O5' -138.9(13)
O3 Mo2 O10 O5' -41.3(12)
O7 Mo2 O10 O5' 41.5(12)
O8 Mo2 O10 O5' 124.8(13)
O11 Mo2 O10 O19' -124(3)
O9 Mo2 O10 O19' -59.6(17)
O3 Mo2 O10 O19' 38.0(18)
O7 Mo2 O10 O19' 120.8(17)
O8 Mo2 O10 O19' -155.9(19)
O5' Mo2 O10 O19' 79(2)
O11 Mo2 O10 Mo8 -61(3)
O9 Mo2 O10 Mo8 3.7(6)
O3 Mo2 O10 Mo8 101.3(7)
O7 Mo2 O10 Mo8 -175.9(6)
O8 Mo2 O10 Mo8 -92.6(8)
O5' Mo2 O10 Mo8 142.6(13)
O32 Mo8 O10 P1 172(2)
O31 Mo8 O10 P1 -32.4(13)
O14 Mo8 O10 P1 -126.1(14)
O29 Mo8 O10 P1 53.9(13)
O9 Mo8 O10 P1 136.2(14)
O19' Mo8 O10 P1 5.0(12)
O32 Mo8 O10 O5' 92(3)
O31 Mo8 O10 O5' -112(2)
O14 Mo8 O10 O5' 154(2)
O29 Mo8 O10 O5' -26(2)
O9 Mo8 O10 O5' 56(2)
O19' Mo8 O10 O5' -75(2)
O32 Mo8 O10 O19' 167(2)
O31 Mo8 O10 O19' -37.3(12)
O14 Mo8 O10 O19' -131.0(13)
O29 Mo8 O10 O19' 49.0(12)
O9 Mo8 O10 O19' 131.2(12)
O32 Mo8 O10 Mo2 32(3)
O31 Mo8 O10 Mo2 -172.1(6)
O14 Mo8 O10 Mo2 94.2(7)
O29 Mo8 O10 Mo2 -85.8(6)
O9 Mo8 O10 Mo2 -3.6(5)
O19' Mo8 O10 Mo2 -134.8(13)
O20 Mo4 O10' P1 -176.8(17)
O18 Mo4 O10' P1 37.2(16)
O13 Mo4 O10' P1 125.3(17)
O16 Mo4 O10' P1 -129.4(18)
O17 Mo4 O10' P1 -50.7(15)
O19 Mo4 O10' P1 -5.6(11)
O20 Mo4 O10' O19 -171(2)
O18 Mo4 O10' O19 42.8(12)
O13 Mo4 O10' O19 130.8(13)
O16 Mo4 O10' O19 -123.8(13)
O17 Mo4 O10' O19 -45.1(11)
O20 Mo4 O10' Mo11 -43(3)
O18 Mo4 O10' Mo11 171.4(8)
O13 Mo4 O10' Mo11 -100.6(10)
O16 Mo4 O10' Mo11 4.7(7)
O17 Mo4 O10' Mo11 83.4(8)
O19 Mo4 O10' Mo11 128.5(14)
O20 Mo4 O10' Mo3 52(2)
O18 Mo4 O10' Mo3 -93.4(9)
O13 Mo4 O10' Mo3 -5.4(6)
O16 Mo4 O10' Mo3 100.0(10)
O17 Mo4 O10' Mo3 178.6(7)
O19 Mo4 O10' Mo3 -136.2(14)
O37 Mo11 O10' P1 -170.8(15)
O38 Mo11 O10' P1 42.5(19)
O16 Mo11 O10' P1 130(2)
O12 Mo11 O10' P1 -126(2)
O34 Mo11 O10' P1 -47.1(18)
O35 Mo11 O10' P1 -3.8(12)
O37 Mo11 O10' O19 124(2)
O38 Mo11 O10' O19 -23(2)
O16 Mo11 O10' O19 65(2)
O12 Mo11 O10' O19 169(2)
O34 Mo11 O10' O19 -113(2)
O35 Mo11 O10' O19 -69.2(19)
O37 Mo11 O10' Mo4 54(3)
O38 Mo11 O10' Mo4 -93.0(10)
O16 Mo11 O10' Mo4 -5.0(8)
O12 Mo11 O10' Mo4 99.0(11)
O34 Mo11 O10' Mo4 177.4(8)
O35 Mo11 O10' Mo4 -139.3(15)
O37 Mo11 O10' Mo3 -42(3)
O38 Mo11 O10' Mo3 171.1(10)
O16 Mo11 O10' Mo3 -100.9(11)
O12 Mo11 O10' Mo3 3.1(7)
O34 Mo11 O10' Mo3 81.5(9)
O35 Mo11 O10' Mo3 124.8(15)
O15 Mo3 O10' P1 -177.3(14)
O12 Mo3 O10' P1 127(2)
O8 Mo3 O10' P1 38.0(17)
O13 Mo3 O10' P1 -127.9(19)
O14 Mo3 O10' P1 -52.0(17)
O15 Mo3 O10' O19 -112(2)
O12 Mo3 O10' O19 -168(3)
O8 Mo3 O10' O19 104(2)
O13 Mo3 O10' O19 -62(2)
O14 Mo3 O10' O19 14(2)
O15 Mo3 O10' Mo4 -44(2)
O12 Mo3 O10' Mo4 -99.8(11)
O8 Mo3 O10' Mo4 171.5(7)
O13 Mo3 O10' Mo4 5.5(6)
O14 Mo3 O10' Mo4 81.5(8)
O15 Mo3 O10' Mo11 53(2)
O12 Mo3 O10' Mo11 -3.3(8)
O8 Mo3 O10' Mo11 -92.0(9)
O13 Mo3 O10' Mo11 102.1(11)
O14 Mo3 O10' Mo11 178.0(9)
O15 Mo3 O12 Mo11 -151.4(19)
O8 Mo3 O12 Mo11 108(2)
O13 Mo3 O12 Mo11 -48(2)
O14 Mo3 O12 Mo11 11(3)
O10' Mo3 O12 Mo11 7.6(18)
O37 Mo11 O12 Mo3 154(2)
O38 Mo11 O12 Mo3 -34(3)
O16 Mo11 O12 Mo3 50(2)
O34 Mo11 O12 Mo3 -108(2)
O10' Mo11 O12 Mo3 -7.7(19)
O35 Mo11 O12 Mo3 -45(2)
O20 Mo4 O13 Mo3 -146.0(16)
O18 Mo4 O13 Mo3 111.2(16)
O16 Mo4 O13 Mo3 -44.5(17)
O17 Mo4 O13 Mo3 21(3)
O10' Mo4 O13 Mo3 12.4(14)
O19 Mo4 O13 Mo3 43.6(16)
O15 Mo3 O13 Mo4 148.8(15)
O12 Mo3 O13 Mo4 43.8(16)
O8 Mo3 O13 Mo4 -49(3)
O14 Mo3 O13 Mo4 -114.0(16)
O10' Mo3 O13 Mo4 -12.2(14)
O32 Mo8 O14 Mo3 155.6(15)
O31 Mo8 O14 Mo3 -97.5(14)
O29 Mo8 O14 Mo3 -7(3)
O9 Mo8 O14 Mo3 59.5(14)
O19' Mo8 O14 Mo3 -36.6(15)
O10 Mo8 O14 Mo3 -7.0(12)
O15 Mo3 O14 Mo8 -158.6(14)
O12 Mo3 O14 Mo8 39(3)
O8 Mo3 O14 Mo8 -60.2(14)
O13 Mo3 O14 Mo8 98.4(14)
O10' Mo3 O14 Mo8 41.5(15)
O37 Mo11 O16 Mo4 -148.0(18)
O38 Mo11 O16 Mo4 106.4(19)
O12 Mo11 O16 Mo4 -46.3(18)
O34 Mo11 O16 Mo4 16(3)
O10' Mo11 O16 Mo4 10.1(16)
O35 Mo11 O16 Mo4 40.6(18)
O20 Mo4 O16 Mo11 151.2(18)
O18 Mo4 O16 Mo11 -44(3)
O13 Mo4 O16 Mo11 46.6(18)
O17 Mo4 O16 Mo11 -108.4(19)
O10' Mo4 O16 Mo11 -10.3(16)
O19 Mo4 O16 Mo11 -45.0(18)
O24 Mo5 O17 Mo4 160.6(14)
O21 Mo5 O17 Mo4 -95.7(14)
O23 Mo5 O17 Mo4 54.8(14)
O22 Mo5 O17 Mo4 -11(2)
O35' Mo5 O17 Mo4 -32.6(15)
O19 Mo5 O17 Mo4 -7.3(11)
O20 Mo4 O17 Mo5 -160.1(14)
O18 Mo4 O17 Mo5 -58.8(13)
O13 Mo4 O17 Mo5 32(2)
O16 Mo4 O17 Mo5 99.5(14)
O10' Mo4 O17 Mo5 40.1(14)
O19 Mo4 O17 Mo5 7.3(12)
O20 Mo4 O18 Mo9 157.1(15)
O13 Mo4 O18 Mo9 -97.1(15)
O16 Mo4 O18 Mo9 -8(3)
O17 Mo4 O18 Mo9 55.6(15)
O10' Mo4 O18 Mo9 -36.8(17)
O19 Mo4 O18 Mo9 -6.7(13)
O33 Mo9 O18 Mo4 -162.9(15)
O23 Mo9 O18 Mo4 -56.5(16)
O28 Mo9 O18 Mo4 34(3)
O31 Mo9 O18 Mo4 99.5(16)
O19' Mo9 O18 Mo4 40.7(16)
O19 Mo9 O18 Mo4 6.8(14)
O5' O10 O19' P1 -44.5(13)
Mo2 O10 O19' P1 -112.3(17)
Mo8 O10 O19' P1 175.2(12)
P1 O10 O19' O19 -41.8(10)
O5' O10 O19' O19 -86.3(16)
Mo2 O10 O19' O19 -154.1(14)
Mo8 O10 O19' O19 133.4(13)
P1 O10 O19' O5 46.6(10)
O5' O10 O19' O5 2.1(17)
Mo2 O10 O19' O5 -65.8(18)
Mo8 O10 O19' O5 -138.3(13)
P1 O10 O19' Mo8 -175.2(12)
O5' O10 O19' Mo8 140.4(13)
Mo2 O10 O19' Mo8 72.5(14)
P1 O10 O19' Mo9 -102(2)
O5' O10 O19' Mo9 -146(2)
Mo2 O10 O19' Mo9 145.8(15)
Mo8 O10 O19' Mo9 73.3(18)
P1 O10 O19' Mo7 105.7(16)
O5' O10 O19' Mo7 61.3(19)
Mo2 O10 O19' Mo7 -7(3)
Mo8 O10 O19' Mo7 -79.1(13)
O5' O5 O19' P1 45.1(12)
Mo1 O5 O19' P1 106.1(18)
Mo7 O5 O19' P1 177.1(12)
Mo6 O5 O19' P1 -107.5(16)
P1 O5 O19' O10 -47.1(10)
O5' O5 O19' O10 -2.0(16)
Mo1 O5 O19' O10 59(2)
Mo7 O5 O19' O10 129.9(12)
Mo6 O5 O19' O10 -154.7(14)
P1 O5 O19' O19 45.1(10)
O5' O5 O19' O19 90.2(16)
Mo1 O5 O19' O19 151.2(15)
Mo7 O5 O19' O19 -137.8(12)
Mo6 O5 O19' O19 -62.4(18)
P1 O5 O19' Mo8 -106(2)
O5' O5 O19' Mo8 -61(2)
Mo1 O5 O19' Mo8 0(3)
Mo7 O5 O19' Mo8 71.2(17)
Mo6 O5 O19' Mo8 146.6(13)
P1 O5 O19' Mo9 107.4(17)
O5' O5 O19' Mo9 152.5(16)
Mo1 O5 O19' Mo9 -146.6(12)
Mo7 O5 O19' Mo9 -75.6(14)
Mo6 O5 O19' Mo9 0(3)
P1 O5 O19' Mo7 -177.1(12)
O5' O5 O19' Mo7 -131.9(14)
Mo1 O5 O19' Mo7 -71.0(17)
Mo6 O5 O19' Mo7 75.4(13)
O32 Mo8 O19' P1 -173.3(19)
O31 Mo8 O19' P1 131(2)
O14 Mo8 O19' P1 40.4(18)
O29 Mo8 O19' P1 -126.6(19)
O9 Mo8 O19' P1 -49.2(17)
O10 Mo8 O19' P1 -4.8(11)
O32 Mo8 O19' O10 -169(2)
O31 Mo8 O19' O10 135.9(13)
O14 Mo8 O19' O10 45.2(11)
O29 Mo8 O19' O10 -121.8(12)
O9 Mo8 O19' O10 -44.5(11)
O32 Mo8 O19' O19 117(3)
O31 Mo8 O19' O19 61.3(17)
O14 Mo8 O19' O19 -29.4(18)
O29 Mo8 O19' O19 164(2)
O9 Mo8 O19' O19 -119.0(17)
O10 Mo8 O19' O19 -74.5(19)
O32 Mo8 O19' O5 -103(3)
O31 Mo8 O19' O5 -159(2)
O14 Mo8 O19' O5 110.6(19)
O29 Mo8 O19' O5 -56.4(19)
O9 Mo8 O19' O5 21(2)
O10 Mo8 O19' O5 65.5(18)
O32 Mo8 O19' Mo9 51(3)
O31 Mo8 O19' Mo9 -4.8(6)
O14 Mo8 O19' Mo9 -95.6(8)
O29 Mo8 O19' Mo9 97.5(9)
O9 Mo8 O19' Mo9 174.8(7)
O10 Mo8 O19' Mo9 -140.7(15)
O32 Mo8 O19' Mo7 -42(3)
O31 Mo8 O19' Mo7 -98.0(8)
O14 Mo8 O19' Mo7 171.3(7)
O29 Mo8 O19' Mo7 4.3(6)
O9 Mo8 O19' Mo7 81.7(7)
O10 Mo8 O19' Mo7 126.1(13)
O33 Mo9 O19' P1 -168.7(15)
O23 Mo9 O19' P1 35.5(18)
O28 Mo9 O19' P1 123(2)
O31 Mo9 O19' P1 -132(2)
O18 Mo9 O19' P1 -52.8(18)
O19 Mo9 O19' P1 -4.3(12)
O33 Mo9 O19' O10 -96(3)
O23 Mo9 O19' O10 108(2)
O28 Mo9 O19' O10 -164(2)
O31 Mo9 O19' O10 -60(2)
O18 Mo9 O19' O10 19(2)
O19 Mo9 O19' O10 68(2)
O33 Mo9 O19' O19 -164.4(17)
O23 Mo9 O19' O19 39.8(12)
O28 Mo9 O19' O19 127.8(14)
O31 Mo9 O19' O19 -127.8(13)
O18 Mo9 O19' O19 -48.5(11)
O33 Mo9 O19' O5 124(2)
O23 Mo9 O19' O5 -31.5(19)
O28 Mo9 O19' O5 56.5(18)
O31 Mo9 O19' O5 161(2)
O18 Mo9 O19' O5 -119.8(17)
O19 Mo9 O19' O5 -71.3(17)
O33 Mo9 O19' Mo8 -32(2)
O23 Mo9 O19' Mo8 172.2(8)
O28 Mo9 O19' Mo8 -99.8(11)
O31 Mo9 O19' Mo8 4.6(6)
O18 Mo9 O19' Mo8 83.9(8)
O19 Mo9 O19' Mo8 132.4(14)
O33 Mo9 O19' Mo7 61(2)
O23 Mo9 O19' Mo7 -94.7(8)
O28 Mo9 O19' Mo7 -6.7(8)
O31 Mo9 O19' Mo7 97.8(8)
O18 Mo9 O19' Mo7 177.1(8)
O19 Mo9 O19' Mo7 -134.4(14)
O30 Mo7 O19' P1 -174.8(12)
O4 Mo7 O19' P1 38.5(16)
O29 Mo7 O19' P1 128.9(18)
O28 Mo7 O19' P1 -125.1(19)
O25 Mo7 O19' P1 -51.0(16)
O5 Mo7 O19' P1 -2.8(11)
O30 Mo7 O19' O10 119.1(18)
O4 Mo7 O19' O10 -27.5(17)
O29 Mo7 O19' O10 62.8(16)
O28 Mo7 O19' O10 169(2)
O25 Mo7 O19' O10 -117.1(16)
O5 Mo7 O19' O10 -68.8(16)
O30 Mo7 O19' O19 -107(2)
O4 Mo7 O19' O19 106.1(18)
O29 Mo7 O19' O19 -163(2)
O28 Mo7 O19' O19 -57.5(18)
O25 Mo7 O19' O19 16.6(19)
O5 Mo7 O19' O19 64.9(18)
O30 Mo7 O19' O5 -172.1(15)
O4 Mo7 O19' O5 41.3(11)
O29 Mo7 O19' O5 131.6(12)
O28 Mo7 O19' O5 -122.4(14)
O25 Mo7 O19' O5 -48.3(11)
O30 Mo7 O19' Mo8 52(2)
O4 Mo7 O19' Mo8 -94.9(7)
O29 Mo7 O19' Mo8 -4.5(6)
O28 Mo7 O19' Mo8 101.5(11)
O25 Mo7 O19' Mo8 175.6(7)
O5 Mo7 O19' Mo8 -136.2(14)
O30 Mo7 O19' Mo9 -43(2)
O4 Mo7 O19' Mo9 170.3(7)
O29 Mo7 O19' Mo9 -99.4(9)
O28 Mo7 O19' Mo9 6.6(8)
O25 Mo7 O19' Mo9 80.7(8)
O5 Mo7 O19' Mo9 129.0(14)
Mo4 O10' O19 P1 -174.2(12)
Mo11 O10' O19 P1 104(2)
Mo3 O10' O19 P1 -97(2)
P1 O10' O19 O35' -47.1(14)
Mo4 O10' O19 O35' 138.7(16)
Mo11 O10' O19 O35' 56(2)
Mo3 O10' O19 O35' -144(2)
P1 O10' O19 O19' 45.4(11)
Mo4 O10' O19 O19' -128.7(12)
Mo11 O10' O19 O19' 149.0(18)
Mo3 O10' O19 O19' -51(2)
P1 O10' O19 Mo5 -113.0(16)
Mo4 O10' O19 Mo5 72.8(14)
Mo11 O10' O19 Mo5 -9(3)
Mo3 O10' O19 Mo5 150.5(15)
P1 O10' O19 Mo9 106.1(18)
Mo4 O10' O19 Mo9 -68.1(16)
Mo11 O10' O19 Mo9 -150.3(12)
Mo3 O10' O19 Mo9 10(4)
P1 O10' O19 Mo4 174.2(12)
Mo11 O10' O19 Mo4 -82.2(18)
Mo3 O10' O19 Mo4 78(2)
O10 O19' O19 P1 42.1(10)
O5 O19' O19 P1 -44.9(10)
Mo8 O19' O19 P1 107.0(18)
Mo9 O19' O19 P1 -175.5(12)
Mo7 O19' O19 P1 -101.4(18)
P1 O19' O19 O35' 52.5(14)
O10 O19' O19 O35' 94.6(17)
O5 O19' O19 O35' 7.5(17)
Mo8 O19' O19 O35' 159.5(17)
Mo9 O19' O19 O35' -123.1(14)
Mo7 O19' O19 O35' -49(2)
P1 O19' O19 O10' -47.8(12)
O10 O19' O19 O10' -5.7(16)
O5 O19' O19 O10' -92.8(15)
Mo8 O19' O19 O10' 59(2)
Mo9 O19' O19 O10' 136.7(13)
Mo7 O19' O19 O10' -149.2(16)
P1 O19' O19 Mo5 107.5(18)
O10 O19' O19 Mo5 149.7(16)
O5 O19' O19 Mo5 63(2)
Mo8 O19' O19 Mo5 -145.4(13)
Mo9 O19' O19 Mo5 -68.0(16)
Mo7 O19' O19 Mo5 6(3)
P1 O19' O19 Mo9 175.5(12)
O10 O19' O19 Mo9 -142.3(14)
O5 O19' O19 Mo9 130.6(13)
Mo8 O19' O19 Mo9 -77.4(15)
Mo7 O19' O19 Mo9 74.2(15)
P1 O19' O19 Mo4 -108.8(14)
O10 O19' O19 Mo4 -66.7(17)
O5 O19' O19 Mo4 -153.8(13)
Mo8 O19' O19 Mo4 -2(3)
Mo9 O19' O19 Mo4 75.6(13)
Mo7 O19' O19 Mo4 149.8(11)
O24 Mo5 O19 P1 171(3)
O17 Mo5 O19 P1 -131.5(15)
O21 Mo5 O19 P1 -37.7(14)
O23 Mo5 O19 P1 129.1(15)
O22 Mo5 O19 P1 46.7(14)
O35' Mo5 O19 P1 8.7(13)
O24 Mo5 O19 O35' 163(3)
O17 Mo5 O19 O35' -140.2(14)
O21 Mo5 O19 O35' -46.4(13)
O23 Mo5 O19 O35' 120.4(14)
O22 Mo5 O19 O35' 38.0(13)
O24 Mo5 O19 O10' -114(4)
O17 Mo5 O19 O10' -57.2(17)
O21 Mo5 O19 O10' 36.6(18)
O23 Mo5 O19 O10' -156.5(19)
O22 Mo5 O19 O10' 121.0(18)
O35' Mo5 O19 O10' 83(2)
O24 Mo5 O19 O19' 98(4)
O17 Mo5 O19 O19' 155(2)
O21 Mo5 O19 O19' -111.3(19)
O23 Mo5 O19 O19' 55.6(18)
O22 Mo5 O19 O19' -26.9(19)
O35' Mo5 O19 O19' -65(2)
O24 Mo5 O19 Mo9 38(4)
O17 Mo5 O19 Mo9 95.3(8)
O21 Mo5 O19 Mo9 -170.9(7)
O23 Mo5 O19 Mo9 -4.0(6)
O22 Mo5 O19 Mo9 -86.5(7)
O35' Mo5 O19 Mo9 -124.5(14)
O24 Mo5 O19 Mo4 -53(4)
O17 Mo5 O19 Mo4 3.9(6)
O21 Mo5 O19 Mo4 97.7(7)
O23 Mo5 O19 Mo4 -95.5(8)
O22 Mo5 O19 Mo4 -177.9(7)
O35' Mo5 O19 Mo4 144.1(15)
O33 Mo9 O19 P1 162(2)
O23 Mo9 O19 P1 -131.3(15)
O28 Mo9 O19 P1 -39.1(14)
O31 Mo9 O19 P1 47.2(13)
O18 Mo9 O19 P1 128.6(15)
O19' Mo9 O19 P1 4.3(12)
O33 Mo9 O19 O35' -123(3)
O23 Mo9 O19 O35' -56.5(18)
O28 Mo9 O19 O35' 35.7(19)
O31 Mo9 O19 O35' 122.0(18)
O18 Mo9 O19 O35' -157(2)
O19' Mo9 O19 O35' 79(2)
O33 Mo9 O19 O10' 89(3)
O23 Mo9 O19 O10' 155(2)
O28 Mo9 O19 O10' -113(2)
O31 Mo9 O19 O10' -27(2)
O18 Mo9 O19 O10' 55(2)
O19' Mo9 O19 O10' -70(2)
O33 Mo9 O19 O19' 158(2)
O23 Mo9 O19 O19' -135.6(13)
O28 Mo9 O19 O19' -43.4(12)
O31 Mo9 O19 O19' 42.9(11)
O18 Mo9 O19 O19' 124.3(13)
O33 Mo9 O19 Mo5 -62(3)
O23 Mo9 O19 Mo5 4.5(7)
O28 Mo9 O19 Mo5 96.7(7)
O31 Mo9 O19 Mo5 -177.0(6)
O18 Mo9 O19 Mo5 -95.6(8)
O19' Mo9 O19 Mo5 140.1(13)
O33 Mo9 O19 Mo4 30(3)
O23 Mo9 O19 Mo4 96.7(9)
O28 Mo9 O19 Mo4 -171.1(7)
O31 Mo9 O19 Mo4 -84.8(7)
O18 Mo9 O19 Mo4 -3.5(7)
O19' Mo9 O19 Mo4 -127.7(13)
O20 Mo4 O19 P1 175(2)
O18 Mo4 O19 P1 -127.5(16)
O13 Mo4 O19 P1 -35.2(15)
O16 Mo4 O19 P1 52.1(15)
O17 Mo4 O19 P1 133.6(16)
O10' Mo4 O19 P1 5.9(12)
O20 Mo4 O19 O35' 90(4)
O18 Mo4 O19 O35' 148(3)
O13 Mo4 O19 O35' -119(2)
O16 Mo4 O19 O35' -32(2)
O17 Mo4 O19 O35' 49(2)
O10' Mo4 O19 O35' -78(2)
O20 Mo4 O19 O10' 169(3)
O18 Mo4 O19 O10' -133.4(13)
O13 Mo4 O19 O10' -41.1(11)
O16 Mo4 O19 O10' 46.2(11)
O17 Mo4 O19 O10' 127.7(12)
O20 Mo4 O19 O19' -118(3)
O18 Mo4 O19 O19' -60.6(16)
O13 Mo4 O19 O19' 31.8(16)
O16 Mo4 O19 O19' 119.1(16)
O17 Mo4 O19 O19' -159.4(17)
O10' Mo4 O19 O19' 72.9(17)
O20 Mo4 O19 Mo5 37(3)
O18 Mo4 O19 Mo5 95.2(9)
O13 Mo4 O19 Mo5 -172.4(7)
O16 Mo4 O19 Mo5 -85.2(7)
O17 Mo4 O19 Mo5 -3.7(6)
O10' Mo4 O19 Mo5 -131.4(13)
O20 Mo4 O19 Mo9 -54(3)
O18 Mo4 O19 Mo9 3.8(8)
O13 Mo4 O19 Mo9 96.1(7)
O16 Mo4 O19 Mo9 -176.6(7)
O17 Mo4 O19 Mo9 -95.1(7)
O10' Mo4 O19 Mo9 137.2(13)
O40 Mo12 O21 Mo5 149(2)
O26 Mo12 O21 Mo5 45(2)
O39 Mo12 O21 Mo5 -44(3)
O38 Mo12 O21 Mo5 -110(2)
O35 Mo12 O21 Mo5 -47(2)
O24 Mo5 O21 Mo12 -143(2)
O17 Mo5 O21 Mo12 110(2)
O23 Mo5 O21 Mo12 19(3)
O22 Mo5 O21 Mo12 -43(2)
O35' Mo5 O21 Mo12 11(2)
O19 Mo5 O21 Mo12 44(2)
O27 Mo6 O22 Mo5 -149.0(19)
O25 Mo6 O22 Mo5 108.9(19)
O1 Mo6 O22 Mo5 16(3)
O26 Mo6 O22 Mo5 -47(2)
O35' Mo6 O22 Mo5 14.0(17)
O5 Mo6 O22 Mo5 40.8(19)
O24 Mo5 O22 Mo6 147(2)
O17 Mo5 O22 Mo6 -41(3)
O21 Mo5 O22 Mo6 46(2)
O23 Mo5 O22 Mo6 -108(2)
O35' Mo5 O22 Mo6 -14.7(18)
O19 Mo5 O22 Mo6 -44(2)
O33 Mo9 O23 Mo5 153.8(15)
O28 Mo9 O23 Mo5 -97.3(16)
O31 Mo9 O23 Mo5 -12(3)
O18 Mo9 O23 Mo5 54.6(16)
O19' Mo9 O23 Mo5 -37.0(17)
O19 Mo9 O23 Mo5 -8.5(13)
O24 Mo5 O23 Mo9 -161.6(16)
O17 Mo5 O23 Mo9 -55.7(16)
O21 Mo5 O23 Mo9 36(3)
O22 Mo5 O23 Mo9 98.9(17)
O35' Mo5 O23 Mo9 43.5(17)
O19 Mo5 O23 Mo9 8.8(14)
O27 Mo6 O25 Mo7 154.8(15)
O22 Mo6 O25 Mo7 -97.0(16)
O1 Mo6 O25 Mo7 56.6(16)
O26 Mo6 O25 Mo7 -6(3)
O35' Mo6 O25 Mo7 -41.6(18)
O5 Mo6 O25 Mo7 -7.1(14)
O30 Mo7 O25 Mo6 -160.1(15)
O4 Mo7 O25 Mo6 -57.5(17)
O29 Mo7 O25 Mo6 41(3)
O28 Mo7 O25 Mo6 98.1(17)
O5 Mo7 O25 Mo6 7.2(14)
O19' Mo7 O25 Mo6 40.8(17)
O40 Mo12 O26 Mo6 -143(2)
O39 Mo12 O26 Mo6 108(2)
O21 Mo12 O26 Mo6 -45(2)
O38 Mo12 O26 Mo6 14(4)
O35 Mo12 O26 Mo6 43(2)
O27 Mo6 O26 Mo12 152(2)
O22 Mo6 O26 Mo12 46(2)
O25 Mo6 O26 Mo12 -47(3)
O1 Mo6 O26 Mo12 -111(2)
O35' Mo6 O26 Mo12 -7(2)
O5 Mo6 O26 Mo12 -46(2)
O33 Mo9 O28 Mo7 -139(2)
O23 Mo9 O28 Mo7 113(2)
O31 Mo9 O28 Mo7 -41(2)
O18 Mo9 O28 Mo7 24(4)
O19' Mo9 O28 Mo7 16(2)
O19 Mo9 O28 Mo7 48(2)
O30 Mo7 O28 Mo9 145(2)
O4 Mo7 O28 Mo9 -53(3)
O29 Mo7 O28 Mo9 43(2)
O25 Mo7 O28 Mo9 -118(2)
O5 Mo7 O28 Mo9 -51(2)
O19' Mo7 O28 Mo9 -16(2)
O30 Mo7 O29 Mo8 -149.7(14)
O4 Mo7 O29 Mo8 106.5(15)
O28 Mo7 O29 Mo8 -46.5(15)
O25 Mo7 O29 Mo8 9(3)
O5 Mo7 O29 Mo8 39.8(15)
O19' Mo7 O29 Mo8 9.2(13)
O32 Mo8 O29 Mo7 154.5(16)
O31 Mo8 O29 Mo7 49.2(15)
O14 Mo8 O29 Mo7 -43(2)
O9 Mo8 O29 Mo7 -110.8(15)
O19' Mo8 O29 Mo7 -9.3(13)
O10 Mo8 O29 Mo7 -43.0(14)
O4 Mo7 O30 Mn1 156(2)
O29 Mo7 O30 Mn1 59(2)
O28 Mo7 O30 Mn1 -33(2)
O25 Mo7 O30 Mn1 -113(2)
O5 Mo7 O30 Mn1 -153(2)
O19' Mo7 O30 Mn1 10(4)
O48 Mn1 O30 Mo7 -153(2)
O47 Mn1 O30 Mo7 114(2)
N5 Mn1 O30 Mo7 -58(3)
N6 Mn1 O30 Mo7 23(2)
O49 Mn1 O30 Mo7 37(6)
O32 Mo8 O31 Mo9 -150.8(15)
O14 Mo8 O31 Mo9 106.4(15)
O29 Mo8 O31 Mo9 -49.7(15)
O9 Mo8 O31 Mo9 10(3)
O19' Mo8 O31 Mo9 10.5(13)
O10 Mo8 O31 Mo9 37.5(15)
O33 Mo9 O31 Mo8 154.0(15)
O23 Mo9 O31 Mo8 -40(2)
O28 Mo9 O31 Mo8 46.8(15)
O18 Mo9 O31 Mo8 -107.7(15)
O19' Mo9 O31 Mo8 -10.6(13)
O19 Mo9 O31 Mo8 -42.9(15)
O36 Mo10 O34 Mo11 159.8(16)
O7 Mo10 O34 Mo11 -95.1(15)
O39 Mo10 O34 Mo11 58.7(16)
O2 Mo10 O34 Mo11 -3(3)
O35 Mo10 O34 Mo11 -5.8(12)
O5' Mo10 O34 Mo11 -35.2(16)
O37 Mo11 O34 Mo10 -162.2(14)
O38 Mo11 O34 Mo10 -57.4(15)
O16 Mo11 O34 Mo10 34(3)
O12 Mo11 O34 Mo10 96.3(15)
O10' Mo11 O34 Mo10 38.6(15)
O35 Mo11 O34 Mo10 5.8(12)
O10 O5' O35 P1 -42.4(11)
O5 O5' O35 P1 44.6(11)
Mo10 O5' O35 P1 -177.4(14)
Mo2 O5' O35 P1 -105(3)
Mo1 O5' O35 P1 107(2)
P1 O5' O35 Mo10 177.4(14)
O10 O5' O35 Mo10 134.9(16)
O5 O5' O35 Mo10 -138.0(16)
Mo2 O5' O35 Mo10 73(2)
Mo1 O5' O35 Mo10 -76.0(17)
P1 O5' O35 Mo12 -106.4(18)
O10 O5' O35 Mo12 -148.9(15)
O5 O5' O35 Mo12 -62(2)
Mo10 O5' O35 Mo12 76.2(16)
Mo2 O5' O35 Mo12 148.9(17)
Mo1 O5' O35 Mo12 0(3)
P1 O5' O35 Mo11 103(2)
O10 O5' O35 Mo11 60(2)
O5 O5' O35 Mo11 147.5(17)
Mo10 O5' O35 Mo11 -74.5(19)
Mo2 O5' O35 Mo11 -2(4)
Mo1 O5' O35 Mo11 -150.5(14)
O36 Mo10 O35 P1 -180(2)
O7 Mo10 O35 P1 -36.0(15)
O34 Mo10 O35 P1 -131.0(17)
O39 Mo10 O35 P1 129.0(18)
O2 Mo10 O35 P1 50.0(15)
O5' Mo10 O35 P1 2.7(15)
O36 Mo10 O35 O5' 178(3)
O7 Mo10 O35 O5' -38.8(14)
O34 Mo10 O35 O5' -133.7(16)
O39 Mo10 O35 O5' 126.3(16)
O2 Mo10 O35 O5' 47.3(14)
O36 Mo10 O35 Mo12 46(3)
O7 Mo10 O35 Mo12 -170.1(7)
O34 Mo10 O35 Mo12 95.0(9)
O39 Mo10 O35 Mo12 -5.0(8)
O2 Mo10 O35 Mo12 -84.0(7)
O5' Mo10 O35 Mo12 -131.3(16)
O36 Mo10 O35 Mo11 -45(3)
O7 Mo10 O35 Mo11 98.2(7)
O34 Mo10 O35 Mo11 3.2(7)
O39 Mo10 O35 Mo11 -96.8(9)
O2 Mo10 O35 Mo11 -175.8(7)
O5' Mo10 O35 Mo11 136.9(16)
O40 Mo12 O35 P1 159(3)
O26 Mo12 O35 P1 -40.2(16)
O39 Mo12 O35 P1 -131.5(18)
O21 Mo12 O35 P1 46.7(15)
O38 Mo12 O35 P1 124.3(17)
O40 Mo12 O35 O5' -130(3)
O26 Mo12 O35 O5' 30(2)
O39 Mo12 O35 O5' -61(2)
O21 Mo12 O35 O5' 117.2(19)
O38 Mo12 O35 O5' -165(2)
O40 Mo12 O35 Mo10 -64(3)
O26 Mo12 O35 Mo10 96.4(8)
O39 Mo12 O35 Mo10 5.2(8)
O21 Mo12 O35 Mo10 -176.7(8)
O38 Mo12 O35 Mo10 -99.1(10)
O40 Mo12 O35 Mo11 30(3)
O26 Mo12 O35 Mo11 -169.9(8)
O39 Mo12 O35 Mo11 98.8(9)
O21 Mo12 O35 Mo11 -83.1(7)
O38 Mo12 O35 Mo11 -5.4(8)
O37 Mo11 O35 P1 168.7(18)
O38 Mo11 O35 P1 -124.1(16)
O16 Mo11 O35 P1 -34.8(14)
O12 Mo11 O35 P1 50.7(13)
O34 Mo11 O35 P1 134.1(16)
O10' Mo11 O35 P1 3.8(12)
O37 Mo11 O35 O5' 97(3)
O38 Mo11 O35 O5' 164(3)
O16 Mo11 O35 O5' -107(2)
O12 Mo11 O35 O5' -21(2)
O34 Mo11 O35 O5' 62(2)
O10' Mo11 O35 O5' -68(2)
O37 Mo11 O35 Mo10 32(3)
O38 Mo11 O35 Mo10 98.7(11)
O16 Mo11 O35 Mo10 -171.9(8)
O12 Mo11 O35 Mo10 -86.5(7)
O34 Mo11 O35 Mo10 -3.1(7)
O10' Mo11 O35 Mo10 -133.3(14)
O37 Mo11 O35 Mo12 -61(2)
O38 Mo11 O35 Mo12 6.1(9)
O16 Mo11 O35 Mo12 95.4(8)
O12 Mo11 O35 Mo12 -179.1(7)
O34 Mo11 O35 Mo12 -95.7(8)
O10' Mo11 O35 Mo12 134.1(14)
O10' O19 O35' P1 44.4(13)
O19' O19 O35' P1 -46.8(11)
Mo5 O19 O35' P1 172.1(12)
Mo9 O19 O35' P1 -112.8(15)
Mo4 O19 O35' P1 110(2)
P1 O19 O35' Mo5 -172.1(12)
O10' O19 O35' Mo5 -127.7(14)
O19' O19 O35' Mo5 141.2(12)
Mo9 O19 O35' Mo5 75.1(14)
Mo4 O19 O35' Mo5 -62(2)
P1 O19 O35' Mo6 101(3)
O10' O19 O35' Mo6 145(2)
O19' O19 O35' Mo6 54(3)
Mo5 O19 O35' Mo6 -87(3)
Mo9 O19 O35' Mo6 -12(4)
Mo4 O19 O35' Mo6 -149.1(16)
O24 Mo5 O35' P1 -179.6(18)
O17 Mo5 O35' P1 28(2)
O21 Mo5 O35' P1 117(2)
O23 Mo5 O35' P1 -58.7(19)
O22 Mo5 O35' P1 -140(2)
O19 Mo5 O35' P1 -8.2(12)
O24 Mo5 O35' O19 -171.3(19)
O17 Mo5 O35' O19 36.3(13)
O21 Mo5 O35' O19 125.6(15)
O23 Mo5 O35' O19 -50.5(12)
O22 Mo5 O35' O19 -131.8(15)
O24 Mo5 O35' Mo6 -34(3)
O17 Mo5 O35' Mo6 173.8(9)
O21 Mo5 O35' Mo6 -96.9(12)
O23 Mo5 O35' Mo6 87.0(10)
O22 Mo5 O35' Mo6 5.7(7)
O19 Mo5 O35' Mo6 137.5(17)
O27 Mo6 O35' P1 -173.3(17)
O22 Mo6 O35' P1 142(2)
O25 Mo6 O35' P1 51.3(18)
O1 Mo6 O35' P1 -37.2(18)
O26 Mo6 O35' P1 -113(2)
O5 Mo6 O35' P1 2.2(11)
O27 Mo6 O35' O19 115(3)
O22 Mo6 O35' O19 70(3)
O25 Mo6 O35' O19 -20(3)
O1 Mo6 O35' O19 -109(3)
O26 Mo6 O35' O19 175(3)
O5 Mo6 O35' O19 -69(3)
O27 Mo6 O35' Mo5 38(3)
O22 Mo6 O35' Mo5 -6.5(8)
O25 Mo6 O35' Mo5 -97.1(10)
O1 Mo6 O35' Mo5 174.4(9)
O26 Mo6 O35' Mo5 98.2(13)
O5 Mo6 O35' Mo5 -146.2(16)
O37 Mo11 O38 Mo12 148.4(19)
O16 Mo11 O38 Mo12 -106(2)
O12 Mo11 O38 Mo12 -23(4)
O34 Mo11 O38 Mo12 50(2)
O10' Mo11 O38 Mo12 -46(2)
O35 Mo11 O38 Mo12 -11.4(17)
O40 Mo12 O38 Mo11 -158(2)
O26 Mo12 O38 Mo11 45(3)
O39 Mo12 O38 Mo11 -50(2)
O21 Mo12 O38 Mo11 106(2)
O35 Mo12 O38 Mo11 11.7(18)
O40 Mo12 O39 Mo10 153.1(16)
O26 Mo12 O39 Mo10 -101.1(17)
O21 Mo12 O39 Mo10 -13(3)
O38 Mo12 O39 Mo10 50.2(18)
O35 Mo12 O39 Mo10 -9.2(15)
O36 Mo10 O39 Mo12 -155.5(17)
O7 Mo10 O39 Mo12 45(3)
O34 Mo10 O39 Mo12 -55.4(18)
O2 Mo10 O39 Mo12 102.4(18)
O35 Mo10 O39 Mo12 9.4(15)
O5' Mo10 O39 Mo12 42.4(19)
C15 C20 O41 Mn3 -29(2)
C19 C20 O41 Mn3 151.2(14)
O42 Mn3 O41 C20 -146.1(14)
N1 Mn3 O41 C20 38(5)
N2 Mn3 O41 C20 34.3(15)
O43 Mn3 O41 C20 -54.8(15)
O2W Mn3 O41 C20 121.3(14)
C2 C1 O42 Mn3 160.8(9)
C6 C1 O42 Mn3 -18.9(17)
O41 Mn3 O42 C1 -157.4(12)
N1 Mn3 O42 C1 22.1(13)
N2 Mn3 O42 C1 19(6)
O43 Mn3 O42 C1 111.9(13)
O2W Mn3 O42 C1 -68.6(13)
O42 Mn3 O43 C21 147(3)
O41 Mn3 O43 C21 52(3)
N1 Mn3 O43 C21 -121(3)
N2 Mn3 O43 C21 -39(3)
O2W Mn3 O43 C21 -26(11)
C40 C41 O44 Mn2 161.4(15)
C36 C41 O44 Mn2 -19(3)
O45 Mn2 O44 C41 -154.3(17)
N4 Mn2 O44 C41 49(7)
N3 Mn2 O44 C41 25.2(17)
O46 Mn2 O44 C41 113.0(17)
O1W Mn2 O44 C41 -62.4(17)
C23 C22 O45 Mn2 158.3(9)
C27 C22 O45 Mn2 -24.4(17)
O44 Mn2 O45 C22 -147.9(13)
N4 Mn2 O45 C22 30.0(13)
N3 Mn2 O45 C22 37(8)
O46 Mn2 O45 C22 -58.1(13)
O1W Mn2 O45 C22 117.5(13)
O45 Mn2 O46 C42 51(2)
O44 Mn2 O46 C42 145(2)
N4 Mn2 O46 C42 -40(2)
N3 Mn2 O46 C42 -124(2)
O1W Mn2 O46 C42 -83(6)
C44 C43 O47 Mn1 157.2(14)
C48 C43 O47 Mn1 -27(3)
O48 Mn1 O47 C43 -142.8(15)
N5 Mn1 O47 C43 -10(5)
N6 Mn1 O47 C43 33.5(15)
O49 Mn1 O47 C43 122.0(15)
O30 Mn1 O47 C43 -51.8(15)
C61 C62 O48 Mn1 -179.6(10)
C57 C62 O48 Mn1 1(2)
O47 Mn1 O48 C62 172.4(14)
N5 Mn1 O48 C62 1.0(16)
N6 Mn1 O48 C62 42(9)
O49 Mn1 O48 C62 -95.6(14)
O30 Mn1 O48 C62 85.6(14)
O48 Mn1 O49 C63 22.7(14)
O47 Mn1 O49 C63 115.7(14)
N5 Mn1 O49 C63 -73.2(16)
N6 Mn1 O49 C63 -154.1(14)
O30 Mn1 O49 C63 -168(4)
O5' O10 P1 O19 -177.7(15)
O19' O10 P1 O19 57.9(14)
Mo2 O10 P1 O19 178.2(11)
Mo8 O10 P1 O19 52.3(15)
O5' O10 P1 O5 61.1(14)
O19' O10 P1 O5 -63.3(14)
Mo2 O10 P1 O5 57.0(14)
Mo8 O10 P1 O5 -68.9(14)
O5' O10 P1 O19' 124.4(16)
Mo2 O10 P1 O19' 120.3(16)
Mo8 O10 P1 O19' -5.6(13)
O19' O10 P1 O5' -124.4(16)
Mo2 O10 P1 O5' -4.1(12)
Mo8 O10 P1 O5' -130.0(17)
O5' O10 P1 O35 -54.4(15)
O19' O10 P1 O35 -178.8(16)
Mo2 O10 P1 O35 -58.5(15)
Mo8 O10 P1 O35 175.6(12)
O5' O10 P1 O10' -118.6(16)
O19' O10 P1 O10' 117.1(16)
Mo2 O10 P1 O10' -122.7(15)
Mo8 O10 P1 O10' 111.5(16)
O5' O10 P1 O35' 123(11)
O19' O10 P1 O35' -2(11)
Mo2 O10 P1 O35' 119(11)
Mo8 O10 P1 O35' -7(12)
O35' O19 P1 O10 -172.6(14)
O10' O19 P1 O10 62.2(13)
O19' O19 P1 O10 -56.4(14)
Mo5 O19 P1 O10 178.5(11)
Mo9 O19 P1 O10 -61.3(14)
Mo4 O19 P1 O10 55.8(15)
O35' O19 P1 O5 -53.5(16)
O10' O19 P1 O5 -178.7(15)
O19' O19 P1 O5 62.7(14)
Mo5 O19 P1 O5 -62.4(16)
Mo9 O19 P1 O5 57.8(16)
Mo4 O19 P1 O5 174.9(12)
O35' O19 P1 O19' -116.2(17)
O10' O19 P1 O19' 118.5(16)
Mo5 O19 P1 O19' -125.1(17)
Mo9 O19 P1 O19' -4.9(14)
Mo4 O19 P1 O19' 112.2(17)
O35' O19 P1 O5' 59(36)
O10' O19 P1 O5' -67(36)
O19' O19 P1 O5' 175(100)
Mo5 O19 P1 O5' 50(36)
Mo9 O19 P1 O5' 170(35)
Mo4 O19 P1 O5' -73(36)
O35' O19 P1 O35 65.0(16)
O10' O19 P1 O35 -60.3(14)
O19' O19 P1 O35 -178.8(16)
Mo5 O19 P1 O35 56.1(16)
Mo9 O19 P1 O35 176.3(12)
Mo4 O19 P1 O35 -66.7(16)
O35' O19 P1 O10' 125.3(16)
O19' O19 P1 O10' -118.5(16)
Mo5 O19 P1 O10' 116.4(16)
Mo9 O19 P1 O10' -123.5(15)
Mo4 O19 P1 O10' -6.4(13)
O10' O19 P1 O35' -125.3(16)
O19' O19 P1 O35' 116.2(17)
Mo5 O19 P1 O35' -8.9(13)
Mo9 O19 P1 O35' 111.3(17)
Mo4 O19 P1 O35' -131.7(19)
O5' O5 P1 O10 -59.7(14)
O19' O5 P1 O10 60.8(13)
Mo1 O5 P1 O10 -63.3(16)
Mo7 O5 P1 O10 57.5(15)
Mo6 O5 P1 O10 175.4(11)
O5' O5 P1 O19 177.3(17)
O19' O5 P1 O19 -62.1(15)
Mo1 O5 P1 O19 173.7(13)
Mo7 O5 P1 O19 -65.5(16)
Mo6 O5 P1 O19 52.4(15)
O5' O5 P1 O19' -120.6(16)
Mo1 O5 P1 O19' -124.1(17)
Mo7 O5 P1 O19' -3.3(13)
Mo6 O5 P1 O19' 114.5(16)
O19' O5 P1 O5' 120.6(16)
Mo1 O5 P1 O5' -3.5(15)
Mo7 O5 P1 O5' 117.3(17)
Mo6 O5 P1 O5' -124.9(16)
O5' O5 P1 O35 56.9(15)
O19' O5 P1 O35 177.5(15)
Mo1 O5 P1 O35 53.4(17)
Mo7 O5 P1 O35 174.2(12)
Mo6 O5 P1 O35 -68.0(14)
O5' O5 P1 O10' 104(74)
O19' O5 P1 O10' -135(74)
Mo1 O5 P1 O10' 101(74)
Mo7 O5 P1 O10' -138(74)
Mo6 O5 P1 O10' -20(75)
O5' O5 P1 O35' 127.5(16)
O19' O5 P1 O35' -111.9(16)
Mo1 O5 P1 O35' 124.0(17)
Mo7 O5 P1 O35' -115.3(16)
Mo6 O5 P1 O35' 2.6(13)
O19 O19' P1 O10 124.7(13)
O5 O19' P1 O10 -116.2(13)
Mo8 O19' P1 O10 5.5(13)
Mo9 O19' P1 O10 129.7(19)
Mo7 O19' P1 O10 -113.0(16)
O10 O19' P1 O19 -124.7(13)
O5 O19' P1 O19 119.1(13)
Mo8 O19' P1 O19 -119.2(18)
Mo9 O19' P1 O19 5.0(14)
Mo7 O19' P1 O19 122.3(17)
O10 O19' P1 O5 116.2(13)
O19 O19' P1 O5 -119.1(13)
Mo8 O19' P1 O5 121.7(18)
Mo9 O19' P1 O5 -114.1(18)
Mo7 O19' P1 O5 3.2(13)
O10 O19' P1 O5' 55.5(17)
O19 O19' P1 O5' -179.7(18)
O5 O19' P1 O5' -60.6(17)
Mo8 O19' P1 O5' 61(2)
Mo9 O19' P1 O5' -174.8(17)
Mo7 O19' P1 O5' -57(2)
O10 O19' P1 O35 28(37)
O19 O19' P1 O35 153(37)
O5 O19' P1 O35 -88(37)
Mo8 O19' P1 O35 33(38)
Mo9 O19' P1 O35 158(36)
Mo7 O19' P1 O35 -85(37)
O10 O19' P1 O10' -64.8(15)
O19 O19' P1 O10' 60.0(15)
O5 O19' P1 O10' 179.1(15)
Mo8 O19' P1 O10' -59(2)
Mo9 O19' P1 O10' 65(2)
Mo7 O19' P1 O10' -177.8(15)
O10 O19' P1 O35' 179.8(15)
O19 O19' P1 O35' -55.5(15)
O5 O19' P1 O35' 63.6(15)
Mo8 O19' P1 O35' -174.7(16)
Mo9 O19' P1 O35' -51(2)
Mo7 O19' P1 O35' 66.8(18)
O35 O5' P1 O10 -123.2(14)
O5 O5' P1 O10 117.3(13)
Mo10 O5' P1 O10 -120(2)
Mo2 O5' P1 O10 3.9(12)
Mo1 O5' P1 O10 120.6(18)
O10 O5' P1 O19 130(35)
O35 O5' P1 O19 6(36)
O5 O5' P1 O19 -113(35)
Mo10 O5' P1 O19 9(37)
Mo2 O5' P1 O19 133(35)
Mo1 O5' P1 O19 -110(35)
O10 O5' P1 O5 -117.3(13)
O35 O5' P1 O5 119.5(15)
Mo10 O5' P1 O5 122(2)
Mo2 O5' P1 O5 -113.4(18)
Mo1 O5' P1 O5 3.3(14)
O10 O5' P1 O19' -55.6(16)
O35 O5' P1 O19' -178.8(16)
O5 O5' P1 O19' 61.7(16)
Mo10 O5' P1 O19' -175.8(18)
Mo2 O5' P1 O19' -52(2)
Mo1 O5' P1 O19' 65(2)
O10 O5' P1 O35 123.2(14)
O5 O5' P1 O35 -119.5(15)
Mo10 O5' P1 O35 3.0(16)
Mo2 O5' P1 O35 127(2)
Mo1 O5' P1 O35 -116(2)
O10 O5' P1 O10' 64.0(13)
O35 O5' P1 O10' -59.2(16)
O5 O5' P1 O10' -178.7(15)
Mo10 O5' P1 O10' -56(2)
Mo2 O5' P1 O10' 67.8(17)
Mo1 O5' P1 O10' -175.4(14)
O10 O5' P1 O35' -172.8(14)
O35 O5' P1 O35' 64.0(17)
O5 O5' P1 O35' -55.5(16)
Mo10 O5' P1 O35' 67(2)
Mo2 O5' P1 O35' -169.0(14)
Mo1 O5' P1 O35' -52(2)
O5' O35 P1 O10 55.6(17)
Mo10 O35 P1 O10 52.5(17)
Mo12 O35 P1 O10 174.3(12)
Mo11 O35 P1 O10 -70.3(15)
O5' O35 P1 O19 -179.7(18)
Mo10 O35 P1 O19 177.2(13)
Mo12 O35 P1 O19 -60.9(17)
Mo11 O35 P1 O19 54.5(16)
O5' O35 P1 O5 -59.4(17)
Mo10 O35 P1 O5 -62.5(17)
Mo12 O35 P1 O5 59.3(17)
Mo11 O35 P1 O5 174.7(12)
O5' O35 P1 O19' 28(37)
Mo10 O35 P1 O19' 25(38)
Mo12 O35 P1 O19' 147(36)
Mo11 O35 P1 O19' -98(37)
Mo10 O35 P1 O5' -3.1(17)
Mo12 O35 P1 O5' 119(2)
Mo11 O35 P1 O5' -125.9(19)
O5' O35 P1 O10' 121.5(19)
Mo10 O35 P1 O10' 118.5(18)
Mo12 O35 P1 O10' -119.7(18)
Mo11 O35 P1 O10' -4.3(14)
O5' O35 P1 O35' -124.1(19)
Mo10 O35 P1 O35' -127.1(18)
Mo12 O35 P1 O35' -5.3(15)
Mo11 O35 P1 O35' 110.1(16)
O19 O10' P1 O10 -122.4(13)
Mo4 O10' P1 O10 -115.8(15)
Mo11 O10' P1 O10 120.8(18)
Mo3 O10' P1 O10 4.1(13)
Mo4 O10' P1 O19 6.6(13)
Mo11 O10' P1 O19 -116.8(19)
Mo3 O10' P1 O19 126.5(17)
O19 O10' P1 O5 73(74)
Mo4 O10' P1 O5 80(74)
Mo11 O10' P1 O5 -43(75)
Mo3 O10' P1 O5 -160(73)
O19 O10' P1 O19' -61.4(15)
Mo4 O10' P1 O19' -54.8(19)
Mo11 O10' P1 O19' -178.2(15)
Mo3 O10' P1 O19' 65.1(19)
O19 O10' P1 O5' 177.3(17)
Mo4 O10' P1 O5' -176.1(15)
Mo11 O10' P1 O5' 61(2)
Mo3 O10' P1 O5' -56.1(19)
O19 O10' P1 O35 121.1(14)
Mo4 O10' P1 O35 127.7(17)
Mo11 O10' P1 O35 4.4(14)
Mo3 O10' P1 O35 -112.3(18)
O19 O10' P1 O35' 50.4(15)
Mo4 O10' P1 O35' 57.0(18)
Mo11 O10' P1 O35' -66(2)
Mo3 O10' P1 O35' 177.0(14)
O19 O35' P1 O10 63(11)
Mo5 O35' P1 O10 72(11)
Mo6 O35' P1 O10 -67(11)
Mo5 O35' P1 O19 9.7(14)
Mo6 O35' P1 O19 -129(2)
O19 O35' P1 O5 126.6(14)
Mo5 O35' P1 O5 136(2)
Mo6 O35' P1 O5 -2.7(13)
O19 O35' P1 O19' 61.1(15)
Mo5 O35' P1 O19' 71(2)
Mo6 O35' P1 O19' -68.2(19)
O19 O35' P1 O5' -177.4(16)
Mo5 O35' P1 O5' -167.7(16)
Mo6 O35' P1 O5' 53(2)
O19 O35' P1 O35 -120.0(15)
Mo5 O35' P1 O35 -110(2)
Mo6 O35' P1 O35 110.7(18)
O19 O35' P1 O10' -53.9(16)
Mo5 O35' P1 O10' -44(2)
Mo6 O35' P1 O10' 176.8(15)

loop_
_platon_squeeze_void_nr
_platon_squeeze_void_average_x
_platon_squeeze_void_average_y
_platon_squeeze_void_average_z
_platon_squeeze_void_volume
_platon_squeeze_void_count_electrons
1 0.294 0.690 0.500 1479.9 556.6
